data_1550857
loop_
_publ_author_name
'Arrowsmith, Merle'
'Schweizer, Julia I.'
'Heinz, Myron'
'H\"arterich, Marcel'
'Krummenacher, Ivo'
'Holthausen, Max C.'
'Braunschweig, Holger'

_publ_section_title
;
 Synthesis and reduction chemistry of mixed-Lewis-base-stabilised
 chloroborylenes
;
_journal_issue 19
_journal_name_full 'Chemical Science'
_journal_page_first 5095
_journal_page_last 5103
_journal_paper_doi 10.1039/C9SC01039D
_journal_volume 10
_journal_year 2019
_chemical_formula_moiety 'C53 H79 B1 Li1 N3 O3'
_chemical_formula_sum 'C53 H79 B Li N3 O3'
_chemical_formula_weight 823.98
_space_group_crystal_system monoclinic
_space_group_IT_number 14
_space_group_name_Hall '-P 2ybc'
_space_group_name_H-M_alt 'P 1 21/c 1'
_symmetry_space_group_name_Hall '-P 2ybc'
_symmetry_space_group_name_H-M 'P 1 21/c 1'
_atom_sites_solution_hydrogens mixed
_audit_creation_method SHELXL-2014/7
_audit_update_record
;
2019-01-25 deposited with the CCDC.    2019-04-08 downloaded from the CCDC.
;
_cell_angle_alpha 90
_cell_angle_beta 90.364(4)
_cell_angle_gamma 90
_cell_formula_units_Z 4
_cell_length_a 11.7584(9)
_cell_length_b 20.9712(15)
_cell_length_c 19.9511(14)
_cell_measurement_reflns_used 6790
_cell_measurement_temperature 100(2)
_cell_measurement_theta_max 24.43
_cell_measurement_theta_min 2.19
_cell_volume 4919.6(6)
_computing_cell_refinement 'Saint+ ver. 7.68A (Bruker AXS)'
_computing_data_collection 'APEX2 ver. 2014.9 (Bruker AXS)'
_computing_data_reduction 'Saint+ ver. 7.68A (Bruker AXS)'
_computing_molecular_graphics 'ShelXLe (Huebschle et all, 2011)'
_computing_publication_material 'SHELXL-2014/6 (Sheldrick, 2014) '
_computing_structure_refinement 'SHELXL-2014/7 (Sheldrick, 2014)'
_computing_structure_solution 'SHELXT 2014/4 (Sheldrick, 2014)'
_diffrn_ambient_temperature 100(2)
_diffrn_measured_fraction_theta_full 0.998
_diffrn_measured_fraction_theta_max 0.994
_diffrn_measurement_device_type 'Bruker X8-APEX II'
_diffrn_measurement_method '\f and \w scans'
_diffrn_radiation_type MoK\a
_diffrn_radiation_wavelength 0.71073
_diffrn_reflns_av_R_equivalents 0.0776
_diffrn_reflns_av_unetI/netI 0.1108
_diffrn_reflns_Laue_measured_fraction_full 0.998
_diffrn_reflns_Laue_measured_fraction_max 0.994
_diffrn_reflns_limit_h_max 11
_diffrn_reflns_limit_h_min -15
_diffrn_reflns_limit_k_max 26
_diffrn_reflns_limit_k_min -26
_diffrn_reflns_limit_l_max 25
_diffrn_reflns_limit_l_min -24
_diffrn_reflns_number 38759
_diffrn_reflns_point_group_measured_fraction_full 0.998
_diffrn_reflns_point_group_measured_fraction_max 0.994
_diffrn_reflns_theta_full 26.000
_diffrn_reflns_theta_max 27.103
_diffrn_reflns_theta_min 1.409
_diffrn_source 'rotating-anode X-ray tube or sealed X-ray tube'
_exptl_absorpt_coefficient_mu 0.067
_exptl_absorpt_correction_T_max 0.7456
_exptl_absorpt_correction_T_min 0.5776
_exptl_absorpt_correction_type multi-scan
_exptl_absorpt_process_details 'Sadabs 2014/4 (Bruker 2014)'
_exptl_crystal_colour orange
_exptl_crystal_density_diffrn 1.112
_exptl_crystal_description needle
_exptl_crystal_F_000 1800
_exptl_crystal_size_max 0.281
_exptl_crystal_size_mid 0.124
_exptl_crystal_size_min 0.090
_refine_diff_density_max 0.489
_refine_diff_density_min -0.227
_refine_diff_density_rms 0.048
_refine_ls_extinction_method none
_refine_ls_goodness_of_fit_ref 1.024
_refine_ls_hydrogen_treatment mixed
_refine_ls_matrix_type full
_refine_ls_number_parameters 660
_refine_ls_number_reflns 10784
_refine_ls_number_restraints 673
_refine_ls_restrained_S_all 1.019
_refine_ls_R_factor_all 0.1482
_refine_ls_R_factor_gt 0.0701
_refine_ls_shift/su_max 0.000
_refine_ls_shift/su_mean 0.000
_refine_ls_structure_factor_coef Fsqd
_refine_ls_weighting_details 'w=1/[\s^2^(Fo^2^)+(0.0728P)^2^+0.4244P] where P=(Fo^2^+2Fc^2^)/3'
_refine_ls_weighting_scheme calc
_refine_ls_wR_factor_gt 0.1441
_refine_ls_wR_factor_ref 0.1695
_reflns_Friedel_coverage 0.000
_reflns_number_gt 5697
_reflns_number_total 10784
_reflns_threshold_expression 'I > 2\s(I)'
_cod_data_source_file c9sc01039d2.cif
_cod_data_source_block final_a_CCDC5
_cod_original_formula_sum 'C53 H79 B1 Li1 N3 O3'
_cod_database_code 1550857
_shelx_shelxl_version_number 2014/7
_shelx_space_group_comment
;
The symmetry employed for this shelxl refinement is uniquely defined
by the following loop, which should always be used as a source of
symmetry information in preference to the above space-group names.
They are only intended as comments.
;
_shelx_estimated_absorpt_t_min 0.981
_shelx_estimated_absorpt_t_max 0.994
_exptl_absorpt_special_details
;The crystal was immersed in a film of perfluoropolyether oil, 
mounted on a a glass fiber and transferred to stream of cold nitrogen.
;

loop_
_space_group_symop_operation_xyz
'x, y, z'
'-x, y+1/2, -z+1/2'
'-x, -y, -z'
'x, -y-1/2, z-1/2'

loop_
_atom_site_label
_atom_site_type_symbol
_atom_site_fract_x
_atom_site_fract_y
_atom_site_fract_z
_atom_site_U_iso_or_equiv
_atom_site_adp_type
_atom_site_occupancy
_atom_site_site_symmetry_order
_atom_site_calc_flag
_atom_site_refinement_flags_posn
_atom_site_refinement_flags_adp
_atom_site_refinement_flags_occupancy
_atom_site_disorder_assembly
_atom_site_disorder_group
O2_1 O 0.1417(2) 0.15828(13) 0.57320(13) 0.0416(7) Uani 0.806(3) 1 d D U P A 1
C46_1 C 0.0465(3) 0.12261(17) 0.55072(17) 0.0431(9) Uani 0.806(3) 1 d D U P A 1
H46A_1 H 0.0468 0.1186 0.5013 0.052 Uiso 0.806(3) 1 calc R U P A 1
H46B_1 H -0.0253 0.1434 0.5645 0.052 Uiso 0.806(3) 1 calc R U P A 1
C47_1 C 0.0582(3) 0.05838(16) 0.5832(2) 0.0430(10) Uani 0.806(3) 1 d D U P A 1
H47A_1 H 0.1122 0.0309 0.5586 0.052 Uiso 0.806(3) 1 calc R U P A 1
H47B_1 H -0.0161 0.0364 0.5864 0.052 Uiso 0.806(3) 1 calc R U P A 1
C48_1 C 0.1046(3) 0.07664(19) 0.65261(17) 0.0366(9) Uani 0.806(3) 1 d D U P A 1
H48A_1 H 0.0419 0.0838 0.6847 0.044 Uiso 0.806(3) 1 calc R U P A 1
H48B_1 H 0.1555 0.0431 0.6705 0.044 Uiso 0.806(3) 1 calc R U P A 1
C49_1 C 0.1692(3) 0.13757(16) 0.63953(16) 0.0360(9) Uani 0.806(3) 1 d D U P A 1
H49A_1 H 0.1474 0.1706 0.6725 0.043 Uiso 0.806(3) 1 calc R U P A 1
H49B_1 H 0.2520 0.1299 0.6437 0.043 Uiso 0.806(3) 1 calc R U P A 1
O2_2 O 0.1330(10) 0.1341(4) 0.5372(4) 0.045(2) Uani 0.194(3) 1 d D U P A -1
C46_2 C 0.1471(13) 0.0695(4) 0.5539(5) 0.047(2) Uani 0.194(3) 1 d D U P A -1
H46A_2 H 0.2287 0.0581 0.5529 0.056 Uiso 0.194(3) 1 calc R U P A -1
H46B_2 H 0.1062 0.0424 0.5211 0.056 Uiso 0.194(3) 1 calc R U P A -1
C47_2 C 0.1008(17) 0.0586(5) 0.6227(7) 0.046(2) Uani 0.194(3) 1 d D U P A -1
H47A_2 H 0.1515 0.0306 0.6494 0.055 Uiso 0.194(3) 1 calc R U P A -1
H47B_2 H 0.0239 0.0395 0.6207 0.055 Uiso 0.194(3) 1 calc R U P A -1
C48_2 C 0.0971(15) 0.1262(7) 0.6520(4) 0.047(2) Uani 0.194(3) 1 d D U P A -1
H48A_2 H 0.0366 0.1305 0.6860 0.056 Uiso 0.194(3) 1 calc R U P A -1
H48B_2 H 0.1711 0.1385 0.6720 0.056 Uiso 0.194(3) 1 calc R U P A -1
C49_2 C 0.0705(14) 0.1649(5) 0.5897(5) 0.048(2) Uani 0.194(3) 1 d D U P A -1
H49A_2 H -0.0121 0.1645 0.5798 0.058 Uiso 0.194(3) 1 calc R U P A -1
H49B_2 H 0.0957 0.2097 0.5953 0.058 Uiso 0.194(3) 1 calc R U P A -1
H1 H 0.531(2) 0.3611(11) 0.7013(12) 0.039(7) Uiso 1 1 d . . . . .
C1 C 0.7211(2) 0.34231(11) 0.67270(11) 0.0229(5) Uani 1 1 d . U . . .
N1 N 0.77121(16) 0.39233(9) 0.71313(9) 0.0222(5) Uani 1 1 d . U . . .
Li1 Li 0.2471(4) 0.1969(2) 0.5061(2) 0.0372(10) Uani 1 1 d . U . . .
B1 B 0.5998(2) 0.32948(13) 0.66765(13) 0.0226(6) Uani 1 1 d . U . . .
N2 N 0.43937(16) 0.28524(9) 0.58855(9) 0.0237(5) Uani 1 1 d . U . . .
C2 C 0.88475(19) 0.41411(11) 0.68975(11) 0.0235(5) Uani 1 1 d . U . . .
N3 N 0.54421(16) 0.21047(9) 0.62724(9) 0.0238(5) Uani 1 1 d . U . . .
C3 C 0.8859(2) 0.48348(11) 0.66564(12) 0.0291(6) Uani 1 1 d . U . . .
H3A H 0.9602 0.4932 0.6461 0.044 Uiso 1 1 calc R U . . .
H3B H 0.8721 0.5119 0.7037 0.044 Uiso 1 1 calc R U . . .
H3C H 0.8263 0.4896 0.6317 0.044 Uiso 1 1 calc R U . . .
C4 C 0.9765(2) 0.40878(12) 0.74462(12) 0.0287(6) Uani 1 1 d . U . . .
H4A H 1.0496 0.4232 0.7268 0.043 Uiso 1 1 calc R U . . .
H4B H 0.9830 0.3643 0.7591 0.043 Uiso 1 1 calc R U . . .
H4C H 0.9553 0.4355 0.7829 0.043 Uiso 1 1 calc R U . . .
C7 C 0.8801(2) 0.26007(11) 0.68149(12) 0.0306(6) Uani 1 1 d . U . . .
H7A H 0.9482 0.2439 0.6592 0.046 Uiso 1 1 calc R U . . .
H7B H 0.8261 0.2250 0.6881 0.046 Uiso 1 1 calc R U . . .
H7C H 0.9013 0.2782 0.7251 0.046 Uiso 1 1 calc R U . . .
C6 C 0.8241(2) 0.31222(11) 0.63763(11) 0.0257(6) Uani 1 1 d . U . . .
C5 C 0.9056(2) 0.36918(11) 0.63059(11) 0.0250(6) Uani 1 1 d . U . . .
H5A H 0.9855 0.3542 0.6310 0.030 Uiso 1 1 calc R U . . .
H5B H 0.8911 0.3917 0.5877 0.030 Uiso 1 1 calc R U . . .
C8 C 0.7962(2) 0.28420(12) 0.56879(12) 0.0318(6) Uani 1 1 d . U . . .
H8A H 0.8639 0.2632 0.5507 0.048 Uiso 1 1 calc R U . . .
H8B H 0.7722 0.3184 0.5384 0.048 Uiso 1 1 calc R U . . .
H8C H 0.7347 0.2530 0.5731 0.048 Uiso 1 1 calc R U . . .
C9 C 0.71424(19) 0.42429(11) 0.76706(11) 0.0225(5) Uani 1 1 d . U . . .
C10 C 0.7318(2) 0.40291(11) 0.83375(11) 0.0246(6) Uani 1 1 d . U . . .
C11 C 0.7964(2) 0.34208(11) 0.85030(12) 0.0301(6) Uani 1 1 d . U . . .
H11 H 0.8299 0.3252 0.8079 0.036 Uiso 1 1 calc R U . . .
C12 C 0.7156(2) 0.29142(12) 0.87845(13) 0.0415(7) Uani 1 1 d . U . . .
H12A H 0.7576 0.2517 0.8862 0.062 Uiso 1 1 calc R U . . .
H12B H 0.6538 0.2837 0.8463 0.062 Uiso 1 1 calc R U . . .
H12C H 0.6838 0.3065 0.9209 0.062 Uiso 1 1 calc R U . . .
C13 C 0.8934(2) 0.35313(13) 0.90063(13) 0.0392(7) Uani 1 1 d . U . . .
H13A H 0.9372 0.3137 0.9061 0.059 Uiso 1 1 calc R U . . .
H13B H 0.8617 0.3658 0.9439 0.059 Uiso 1 1 calc R U . . .
H13C H 0.9433 0.3870 0.8840 0.059 Uiso 1 1 calc R U . . .
C14 C 0.6855(2) 0.43738(12) 0.88668(12) 0.0286(6) Uani 1 1 d . U . . .
H14 H 0.6993 0.4236 0.9314 0.034 Uiso 1 1 calc R U . . .
C15 C 0.6201(2) 0.49096(12) 0.87579(13) 0.0340(6) Uani 1 1 d . U . . .
H15 H 0.5909 0.5144 0.9126 0.041 Uiso 1 1 calc R U . . .
C17 C 0.6427(2) 0.47783(11) 0.75601(12) 0.0241(6) Uani 1 1 d . U . . .
C16 C 0.5974(2) 0.51014(12) 0.81112(12) 0.0301(6) Uani 1 1 d . U . . .
H16 H 0.5499 0.5461 0.8037 0.036 Uiso 1 1 calc R U . . .
C18 C 0.6082(2) 0.50187(11) 0.68677(12) 0.0268(6) Uani 1 1 d . U . . .
H18 H 0.6471 0.4752 0.6523 0.032 Uiso 1 1 calc R U . . .
C19 C 0.6440(2) 0.57168(11) 0.67698(13) 0.0354(7) Uani 1 1 d . U . . .
H19A H 0.6304 0.5842 0.6303 0.053 Uiso 1 1 calc R U . . .
H19B H 0.7251 0.5763 0.6877 0.053 Uiso 1 1 calc R U . . .
H19C H 0.5995 0.5991 0.7067 0.053 Uiso 1 1 calc R U . . .
C20 C 0.4797(2) 0.49652(12) 0.67605(13) 0.0338(7) Uani 1 1 d . U . . .
H20A H 0.4604 0.5095 0.6302 0.051 Uiso 1 1 calc R U . . .
H20B H 0.4405 0.5243 0.7079 0.051 Uiso 1 1 calc R U . . .
H20C H 0.4558 0.4523 0.6832 0.051 Uiso 1 1 calc R U . . .
C21 C 0.5338(2) 0.27546(11) 0.62797(11) 0.0223(5) Uani 1 1 d . U . . .
C22 C 0.3878(2) 0.22893(11) 0.56200(12) 0.0286(6) Uani 1 1 d . U . . .
C23 C 0.4575(2) 0.18351(12) 0.58819(12) 0.0286(6) Uani 1 1 d . U . . .
H23 H 0.4485 0.1390 0.5809 0.034 Uiso 1 1 calc R U . . .
C24 C 0.3887(2) 0.34649(11) 0.57556(11) 0.0249(6) Uani 1 1 d . U . . .
C25 C 0.2922(2) 0.36351(11) 0.61163(11) 0.0242(6) Uani 1 1 d . U . . .
C26 C 0.2492(2) 0.32171(12) 0.66718(12) 0.0319(6) Uani 1 1 d . U . . .
H26A H 0.1904 0.3445 0.6922 0.048 Uiso 1 1 calc R U . . .
H26B H 0.3123 0.3108 0.6974 0.048 Uiso 1 1 calc R U . . .
H26C H 0.2170 0.2826 0.6481 0.048 Uiso 1 1 calc R U . . .
C27 C 0.2352(2) 0.41980(11) 0.59373(12) 0.0273(6) Uani 1 1 d . U . . .
H27 H 0.1682 0.4314 0.6171 0.033 Uiso 1 1 calc R U . . .
C28 C 0.2744(2) 0.45895(12) 0.54262(12) 0.0315(6) Uani 1 1 d . U . . .
C29 C 0.2113(3) 0.51931(13) 0.52337(14) 0.0491(8) Uani 1 1 d . U . . .
H29A H 0.2359 0.5333 0.4789 0.074 Uiso 1 1 calc R U . . .
H29B H 0.2279 0.5528 0.5563 0.074 Uiso 1 1 calc R U . . .
H29C H 0.1294 0.5109 0.5225 0.074 Uiso 1 1 calc R U . . .
C30 C 0.3725(2) 0.44126(12) 0.50922(12) 0.0352(7) Uani 1 1 d . U . . .
H30 H 0.4010 0.4683 0.4750 0.042 Uiso 1 1 calc R U . . .
C31 C 0.4307(2) 0.38495(12) 0.52427(12) 0.0302(6) Uani 1 1 d . U . . .
C32 C 0.5348(2) 0.36509(13) 0.48584(14) 0.0438(8) Uani 1 1 d . U . . .
H32A H 0.5483 0.3954 0.4494 0.066 Uiso 1 1 calc R U . . .
H32B H 0.5230 0.3224 0.4671 0.066 Uiso 1 1 calc R U . . .
H32C H 0.6008 0.3645 0.5161 0.066 Uiso 1 1 calc R U . . .
C33 C 0.6167(2) 0.17326(10) 0.67016(12) 0.0238(5) Uani 1 1 d . U . . .
C34 C 0.6022(2) 0.17764(10) 0.73989(11) 0.0238(6) Uani 1 1 d . U . . .
C35 C 0.5074(2) 0.21688(11) 0.76911(12) 0.0288(6) Uani 1 1 d . U . . .
H35A H 0.4993 0.2067 0.8168 0.043 Uiso 1 1 calc R U . . .
H35B H 0.4361 0.2071 0.7455 0.043 Uiso 1 1 calc R U . . .
H35C H 0.5250 0.2623 0.7640 0.043 Uiso 1 1 calc R U . . .
C36 C 0.6749(2) 0.14260(11) 0.78041(12) 0.0268(6) Uani 1 1 d . U . . .
H36 H 0.6689 0.1465 0.8277 0.032 Uiso 1 1 calc R U . . .
C37 C 0.7570(2) 0.10153(11) 0.75396(12) 0.0270(6) Uani 1 1 d . U . . .
C38 C 0.8340(2) 0.06393(12) 0.79926(13) 0.0389(7) Uani 1 1 d . U . . .
H38A H 0.8964 0.0458 0.7730 0.058 Uiso 1 1 calc R U . . .
H38B H 0.7908 0.0294 0.8203 0.058 Uiso 1 1 calc R U . . .
H38C H 0.8653 0.0920 0.8341 0.058 Uiso 1 1 calc R U . . .
C39 C 0.7616(2) 0.09467(11) 0.68537(12) 0.0268(6) Uani 1 1 d . U . . .
H39 H 0.8143 0.0652 0.6670 0.032 Uiso 1 1 calc R U . . .
C40 C 0.6918(2) 0.12928(11) 0.64178(12) 0.0240(5) Uani 1 1 d . U . . .
C41 C 0.6985(2) 0.11714(12) 0.56761(12) 0.0330(6) Uani 1 1 d . U . . .
H41A H 0.7768 0.1060 0.5557 0.050 Uiso 1 1 calc R U . . .
H41B H 0.6754 0.1556 0.5432 0.050 Uiso 1 1 calc R U . . .
H41C H 0.6477 0.0818 0.5556 0.050 Uiso 1 1 calc R U . . .
O1_3 O 0.1495(6) 0.2525(2) 0.4478(5) 0.0344(6) Uani 0.875(4) 1 d D U P A 1
C42_3 C 0.1090(4) 0.30968(18) 0.47566(19) 0.0558(10) Uani 0.875(4) 1 d D U P A 1
H42A_3 H 0.1736 0.3354 0.4928 0.067 Uiso 0.875(4) 1 calc R U P A 1
H42B_3 H 0.0579 0.3002 0.5136 0.067 Uiso 0.875(4) 1 calc R U P A 1
C43_3 C 0.0469(4) 0.3457(2) 0.4239(2) 0.0663(12) Uani 0.875(4) 1 d D U P A 1
H43A_3 H 0.0708 0.3909 0.4239 0.080 Uiso 0.875(4) 1 calc R U P A 1
H43B_3 H -0.0361 0.3436 0.4316 0.080 Uiso 0.875(4) 1 calc R U P A 1
C44_3 C 0.0772(3) 0.31404(16) 0.35850(16) 0.0464(10) Uani 0.875(4) 1 d D U P A 1
H44A_3 H 0.1077 0.3455 0.3263 0.056 Uiso 0.875(4) 1 calc R U P A 1
H44B_3 H 0.0100 0.2929 0.3383 0.056 Uiso 0.875(4) 1 calc R U P A 1
C45_3 C 0.1673(3) 0.26540(18) 0.37788(17) 0.0493(10) Uani 0.875(4) 1 d D U P A 1
H45A_3 H 0.1585 0.2260 0.3510 0.059 Uiso 0.875(4) 1 calc R U P A 1
H45B_3 H 0.2445 0.2828 0.3705 0.059 Uiso 0.875(4) 1 calc R U P A 1
O1_4 O 0.155(5) 0.2476(18) 0.446(4) 0.046(2) Uani 0.125(4) 1 d D U P A -1
C42_4 C 0.2027(19) 0.2973(11) 0.4081(13) 0.047(2) Uani 0.125(4) 1 d D U P A -1
H42A_4 H 0.2220 0.2818 0.3627 0.057 Uiso 0.125(4) 1 calc R U P A -1
H42B_4 H 0.2731 0.3132 0.4300 0.057 Uiso 0.125(4) 1 calc R U P A -1
C43_4 C 0.118(2) 0.3487(11) 0.4037(14) 0.055(2) Uani 0.125(4) 1 d D U P A -1
H43A_4 H 0.0963 0.3560 0.3563 0.066 Uiso 0.125(4) 1 calc R U P A -1
H43B_4 H 0.1502 0.3887 0.4220 0.066 Uiso 0.125(4) 1 calc R U P A -1
C44_4 C 0.016(2) 0.3293(15) 0.4431(16) 0.056(3) Uani 0.125(4) 1 d D U P A -1
H44A_4 H -0.0450 0.3121 0.4140 0.067 Uiso 0.125(4) 1 calc R U P A -1
H44B_4 H -0.0138 0.3650 0.4702 0.067 Uiso 0.125(4) 1 calc R U P A -1
C45_4 C 0.0693(18) 0.2783(13) 0.4862(12) 0.052(3) Uani 0.125(4) 1 d D U P A -1
H45A_4 H 0.1041 0.2973 0.5269 0.062 Uiso 0.125(4) 1 calc R U P A -1
H45B_4 H 0.0111 0.2470 0.5003 0.062 Uiso 0.125(4) 1 calc R U P A -1
O3_5 O 0.29963(15) 0.13228(9) 0.44078(9) 0.0431(5) Uani 1 1 d . U . . .
C50_5 C 0.4101(2) 0.14121(15) 0.41242(14) 0.0446(7) Uani 1 1 d . U . . .
H50A_5 H 0.4660 0.1119 0.4333 0.054 Uiso 1 1 calc R U . . .
H50B_5 H 0.4364 0.1856 0.4190 0.054 Uiso 1 1 calc R U . . .
C51_5 C 0.3957(2) 0.12664(13) 0.33935(13) 0.0407(7) Uani 1 1 d . U . . .
H51A_5 H 0.4685 0.1131 0.3190 0.049 Uiso 1 1 calc R U . . .
H51B_5 H 0.3654 0.1639 0.3145 0.049 Uiso 1 1 calc R U . . .
C52_5 C 0.3108(3) 0.07249(14) 0.34059(16) 0.0525(8) Uani 1 1 d . U . . .
H52A_5 H 0.2651 0.0714 0.2987 0.063 Uiso 1 1 calc R U . . .
H52B_5 H 0.3495 0.0309 0.3465 0.063 Uiso 1 1 calc R U . . .
C53_5 C 0.2378(3) 0.08755(15) 0.39959(18) 0.0617(9) Uani 1 1 d . U . . .
H53A_5 H 0.1648 0.1064 0.3845 0.074 Uiso 1 1 calc R U . . .
H53B_5 H 0.2214 0.0483 0.4253 0.074 Uiso 1 1 calc R U . . .

loop_
_atom_site_aniso_label
_atom_site_aniso_U_11
_atom_site_aniso_U_22
_atom_site_aniso_U_33
_atom_site_aniso_U_23
_atom_site_aniso_U_13
_atom_site_aniso_U_12
O2_1 0.0278(14) 0.0606(17) 0.0363(15) 0.0172(13) -0.0077(13) -0.0127(13)
C46_1 0.034(2) 0.058(2) 0.0371(19) 0.0089(17) -0.0108(16) -0.0070(18)
C47_1 0.036(2) 0.044(2) 0.050(2) 0.0004(18) -0.0055(18) -0.0022(17)
C48_1 0.036(2) 0.041(2) 0.032(2) 0.0082(17) -0.0022(17) -0.0052(18)
C49_1 0.030(2) 0.046(2) 0.0311(18) 0.0103(15) -0.0031(15) -0.0095(16)
O2_2 0.040(4) 0.049(4) 0.045(4) 0.000(4) 0.006(4) -0.012(4)
C46_2 0.045(4) 0.048(4) 0.047(4) 0.007(4) 0.014(4) 0.001(4)
C47_2 0.043(4) 0.048(4) 0.046(5) 0.009(4) 0.002(5) -0.002(4)
C48_2 0.042(4) 0.055(4) 0.044(4) 0.002(4) -0.001(4) -0.007(5)
C49_2 0.045(4) 0.055(4) 0.044(4) 0.004(4) -0.003(4) -0.010(4)
C1 0.0279(15) 0.0204(12) 0.0204(12) 0.0031(10) -0.0006(10) 0.0013(11)
N1 0.0220(11) 0.0219(11) 0.0227(10) -0.0029(8) 0.0024(8) 0.0001(9)
Li1 0.028(2) 0.039(2) 0.045(3) 0.005(2) -0.003(2) 0.0006(19)
B1 0.0263(17) 0.0223(15) 0.0192(13) 0.0045(11) 0.0018(12) 0.0044(12)
N2 0.0265(12) 0.0209(11) 0.0237(10) 0.0007(8) -0.0025(9) 0.0030(9)
C2 0.0181(13) 0.0235(13) 0.0288(13) 0.0017(10) 0.0028(10) -0.0008(10)
N3 0.0284(12) 0.0188(11) 0.0241(11) 0.0015(9) -0.0043(9) 0.0023(9)
C3 0.0271(15) 0.0282(15) 0.0320(14) 0.0002(11) 0.0030(11) -0.0029(11)
C4 0.0211(14) 0.0308(15) 0.0342(14) -0.0006(11) 0.0032(11) -0.0024(11)
C7 0.0285(15) 0.0268(14) 0.0364(15) 0.0030(11) 0.0026(12) 0.0036(12)
C6 0.0277(14) 0.0247(13) 0.0247(13) -0.0001(10) 0.0021(11) 0.0025(11)
C5 0.0225(14) 0.0272(14) 0.0253(13) 0.0030(10) 0.0031(10) 0.0014(11)
C8 0.0297(15) 0.0309(15) 0.0348(15) -0.0039(12) 0.0046(12) 0.0017(12)
C9 0.0181(13) 0.0231(13) 0.0262(13) -0.0019(10) 0.0010(10) -0.0025(10)
C10 0.0209(13) 0.0271(13) 0.0258(13) -0.0003(10) 0.0023(10) -0.0032(11)
C11 0.0349(16) 0.0310(14) 0.0243(13) 0.0024(11) 0.0022(11) 0.0068(12)
C12 0.056(2) 0.0311(16) 0.0370(16) 0.0038(13) -0.0049(14) -0.0030(14)
C13 0.0388(17) 0.0479(18) 0.0310(15) 0.0053(13) -0.0003(13) 0.0105(14)
C14 0.0292(15) 0.0344(15) 0.0223(13) -0.0009(11) 0.0016(11) -0.0003(12)
C15 0.0379(17) 0.0347(15) 0.0295(14) -0.0089(12) 0.0065(12) 0.0051(13)
C17 0.0201(14) 0.0230(13) 0.0293(13) 0.0011(10) 0.0024(11) -0.0015(10)
C16 0.0261(15) 0.0291(14) 0.0352(15) -0.0027(12) 0.0030(12) 0.0056(11)
C18 0.0284(15) 0.0236(13) 0.0283(14) 0.0021(11) 0.0006(11) 0.0047(11)
C19 0.0401(17) 0.0271(14) 0.0389(16) 0.0005(12) -0.0016(13) 0.0046(12)
C20 0.0367(17) 0.0281(15) 0.0365(15) 0.0031(12) -0.0040(12) 0.0066(12)
C21 0.0225(14) 0.0247(13) 0.0198(12) 0.0044(10) 0.0040(10) 0.0045(11)
C22 0.0313(15) 0.0281(14) 0.0263(13) -0.0028(11) -0.0029(11) 0.0025(12)
C23 0.0326(15) 0.0238(14) 0.0293(14) -0.0045(11) -0.0053(12) -0.0003(12)
C24 0.0277(14) 0.0236(13) 0.0231(13) -0.0001(10) -0.0076(11) 0.0022(11)
C25 0.0224(14) 0.0260(13) 0.0242(13) -0.0010(10) -0.0063(10) 0.0021(11)
C26 0.0270(15) 0.0327(15) 0.0360(15) 0.0020(12) 0.0032(12) 0.0011(12)
C27 0.0232(14) 0.0304(14) 0.0284(14) -0.0073(11) -0.0049(11) 0.0040(11)
C28 0.0401(17) 0.0299(14) 0.0245(13) -0.0013(11) -0.0089(12) 0.0092(12)
C29 0.068(2) 0.0427(18) 0.0371(17) 0.0052(14) -0.0038(15) 0.0248(16)
C30 0.0468(18) 0.0310(15) 0.0277(14) 0.0064(11) 0.0008(13) 0.0068(13)
C31 0.0337(16) 0.0324(15) 0.0246(13) 0.0032(11) -0.0004(11) 0.0035(12)
C32 0.0493(19) 0.0431(18) 0.0390(17) 0.0157(13) 0.0135(14) 0.0111(14)
C33 0.0254(14) 0.0174(12) 0.0287(13) 0.0010(10) -0.0033(11) 0.0004(10)
C34 0.0285(14) 0.0168(12) 0.0260(13) 0.0029(10) -0.0018(11) -0.0052(11)
C35 0.0328(16) 0.0247(14) 0.0288(14) 0.0015(11) 0.0017(12) 0.0020(12)
C36 0.0336(15) 0.0253(14) 0.0214(13) 0.0024(10) -0.0014(11) -0.0036(12)
C37 0.0287(15) 0.0213(13) 0.0310(14) 0.0052(11) -0.0040(11) -0.0020(11)
C38 0.0413(18) 0.0340(16) 0.0413(16) 0.0084(13) -0.0049(13) 0.0050(13)
C39 0.0260(14) 0.0180(13) 0.0364(15) 0.0002(11) 0.0010(11) 0.0022(11)
C40 0.0267(14) 0.0192(12) 0.0262(13) 0.0014(10) -0.0008(10) -0.0020(11)
C41 0.0392(17) 0.0296(15) 0.0304(14) -0.0020(11) 0.0019(12) 0.0044(12)
O1_3 0.0327(15) 0.0336(15) 0.0368(13) 0.0008(14) -0.0041(11) 0.0044(12)
C42_3 0.066(2) 0.048(2) 0.053(2) -0.0081(18) -0.0109(18) 0.0248(19)
C43_3 0.077(3) 0.056(3) 0.066(3) 0.009(2) -0.008(2) 0.022(2)
C44_3 0.052(2) 0.044(2) 0.0429(19) 0.0154(16) -0.0036(16) 0.0037(16)
C45_3 0.057(2) 0.051(2) 0.0400(19) 0.0062(17) 0.0048(17) 0.0103(18)
O1_4 0.047(4) 0.043(4) 0.046(4) 0.002(4) -0.003(4) 0.008(4)
C42_4 0.051(4) 0.046(4) 0.045(4) 0.009(4) -0.002(4) 0.008(4)
C43_4 0.060(4) 0.050(4) 0.055(4) 0.010(4) 0.002(4) 0.012(4)
C44_4 0.062(5) 0.051(5) 0.056(5) 0.004(5) -0.002(5) 0.014(5)
C45_4 0.057(5) 0.046(5) 0.053(5) 0.000(5) -0.002(5) 0.013(5)
O3_5 0.0291(11) 0.0450(12) 0.0553(12) -0.0136(9) 0.0028(9) -0.0084(9)
C50_5 0.0259(16) 0.0611(19) 0.0470(17) -0.0157(15) 0.0045(13) -0.0066(14)
C51_5 0.0400(17) 0.0410(17) 0.0411(16) -0.0027(13) 0.0009(13) -0.0019(14)
C52_5 0.053(2) 0.0440(18) 0.060(2) -0.0160(15) -0.0020(16) -0.0119(16)
C53_5 0.0408(19) 0.054(2) 0.090(3) -0.0245(18) 0.0047(18) -0.0126(16)

loop_
_atom_type_symbol
_atom_type_description
_atom_type_scat_dispersion_real
_atom_type_scat_dispersion_imag
_atom_type_scat_source
C C 0.0033 0.0016 'International Tables Vol C Tables 4.2.6.8 and 6.1.1.4'
H H 0.0000 0.0000 'International Tables Vol C Tables 4.2.6.8 and 6.1.1.4'
Li Li -0.0003 0.0001 'International Tables Vol C Tables 4.2.6.8 and 6.1.1.4'
B B 0.0013 0.0007 'International Tables Vol C Tables 4.2.6.8 and 6.1.1.4'
N N 0.0061 0.0033 'International Tables Vol C Tables 4.2.6.8 and 6.1.1.4'
O O 0.0106 0.0060 'International Tables Vol C Tables 4.2.6.8 and 6.1.1.4'

loop_
_geom_angle_atom_site_label_1
_geom_angle_atom_site_label_2
_geom_angle_atom_site_label_3
_geom_angle
O2_2 O2_1 C49_2 106.2(11)
O2_2 O2_1 C46_1 49.7(7)
C49_2 O2_1 C46_1 58.0(9)
O2_2 O2_1 C49_1 127.1(6)
C49_2 O2_1 C49_1 85.1(8)
C46_1 O2_1 C49_1 107.9(2)
O2_2 O2_1 C48_2 117.7(7)
C49_2 O2_1 C48_2 57.7(7)
C46_1 O2_1 C48_2 81.0(5)
C49_1 O2_1 C48_2 30.5(5)
O2_2 O2_1 C46_2 43.9(5)
C49_2 O2_1 C46_2 104.8(9)
C46_1 O2_1 C46_2 56.4(5)
C49_1 O2_1 C46_2 83.2(4)
C48_2 O2_1 C46_2 79.6(4)
O2_2 O2_1 Li1 75.9(6)
C49_2 O2_1 Li1 138.9(7)
C46_1 O2_1 Li1 119.6(3)
C49_1 O2_1 Li1 127.3(2)
C48_2 O2_1 Li1 157.7(6)
C46_2 O2_1 Li1 103.8(4)
O2_2 C46_1 C49_2 77.3(7)
O2_2 C46_1 O2_1 38.6(5)
C49_2 C46_1 O2_1 39.6(7)
O2_2 C46_1 C47_1 103.0(6)
C49_2 C46_1 C47_1 111.1(6)
O2_1 C46_1 C47_1 105.5(3)
O2_2 C46_1 C46_2 58.5(5)
C49_2 C46_1 C46_2 108.0(8)
O2_1 C46_1 C46_2 77.0(5)
C47_1 C46_1 C46_2 45.8(4)
O2_2 C46_1 H46A_1 76.2
C49_2 C46_1 H46A_1 134.4
O2_1 C46_1 H46A_1 110.6
C47_1 C46_1 H46A_1 110.6
C46_2 C46_1 H46A_1 88.5
O2_2 C46_1 H46B_1 140.8
C49_2 C46_1 H46B_1 72.3
O2_1 C46_1 H46B_1 110.6
C47_1 C46_1 H46B_1 110.6
C46_2 C46_1 H46B_1 155.8
H46A_1 C46_1 H46B_1 108.8
C47_2 C47_1 C46_2 86.9(10)
C47_2 C47_1 C46_1 114.1(7)
C46_2 C47_1 C46_1 72.5(5)
C47_2 C47_1 C48_1 17.8(8)
C46_2 C47_1 C48_1 94.8(7)
C46_1 C47_1 C48_1 101.3(3)
C47_2 C47_1 C48_2 46.0(6)
C46_2 C47_1 C48_2 90.0(7)
C46_1 C47_1 C48_2 71.4(4)
C48_1 C47_1 C48_2 30.2(4)
C47_2 C47_1 H47A_1 94.5
C46_2 C47_1 H47A_1 47.3
C46_1 C47_1 H47A_1 111.5
C48_1 C47_1 H47A_1 111.5
C48_2 C47_1 H47A_1 126.9
C47_2 C47_1 H47B_1 114.7
C46_2 C47_1 H47B_1 151.3
C46_1 C47_1 H47B_1 111.5
C48_1 C47_1 H47B_1 111.5
C48_2 C47_1 H47B_1 118.5
H47A_1 C47_1 H47B_1 109.3
C47_2 C48_1 C48_2 121.2(11)
C47_2 C48_1 C49_1 109.6(11)
C48_2 C48_1 C49_1 36.6(9)
C47_2 C48_1 C47_1 23.8(14)
C48_2 C48_1 C47_1 102.0(6)
C49_1 C48_1 C47_1 103.4(3)
C47_2 C48_1 C46_2 33.0(10)
C48_2 C48_1 C46_2 94.7(5)
C49_1 C48_1 C46_2 76.6(4)
C47_1 C48_1 C46_2 36.7(5)
C47_2 C48_1 H48A_1 125.7
C48_2 C48_1 H48A_1 78.0
C49_1 C48_1 H48A_1 111.1
C47_1 C48_1 H48A_1 111.1
C46_2 C48_1 H48A_1 145.3
C47_2 C48_1 H48B_1 87.7
C48_2 C48_1 H48B_1 139.8
C49_1 C48_1 H48B_1 111.1
C47_1 C48_1 H48B_1 111.1
C46_2 C48_1 H48B_1 98.3
H48A_1 C48_1 H48B_1 109.0
C48_2 C49_1 O2_1 97.2(8)
C48_2 C49_1 C48_1 42.8(9)
O2_1 C49_1 C48_1 107.8(3)
C48_2 C49_1 C49_2 66.4(8)
O2_1 C49_1 C49_2 33.9(4)
C48_1 C49_1 C49_2 92.7(6)
C48_2 C49_1 C47_2 54.6(8)
O2_1 C49_1 C47_2 90.5(5)
C48_1 C49_1 C47_2 20.9(3)
C49_2 C49_1 C47_2 84.2(6)
C48_2 C49_1 H49A_1 76.0
O2_1 C49_1 H49A_1 110.1
C48_1 C49_1 H49A_1 110.1
C49_2 C49_1 H49A_1 88.4
C47_2 C49_1 H49A_1 128.7
C48_2 C49_1 H49B_1 147.8
O2_1 C49_1 H49B_1 110.1
C48_1 C49_1 H49B_1 110.1
C49_2 C49_1 H49B_1 143.7
C47_2 C49_1 H49B_1 107.1
H49A_1 C49_1 H49B_1 108.5
O2_1 O2_2 C46_1 91.6(8)
O2_1 O2_2 C46_2 110.2(9)
C46_1 O2_2 C46_2 80.5(8)
O2_1 O2_2 C49_2 37.5(8)
C46_1 O2_2 C49_2 55.4(7)
C46_2 O2_2 C49_2 108.7(5)
O2_1 O2_2 Li1 78.4(7)
C46_1 O2_2 Li1 150.0(8)
C46_2 O2_2 Li1 129.5(9)
C49_2 O2_2 Li1 106.3(9)
C47_1 C46_2 O2_2 101.4(8)
C47_1 C46_2 C47_2 38.4(8)
O2_2 C46_2 C47_2 108.8(5)
C47_1 C46_2 C46_1 61.7(6)
O2_2 C46_2 C46_1 41.0(5)
C47_2 C46_2 C46_1 82.6(7)
C47_1 C46_2 O2_1 93.5(5)
O2_2 C46_2 O2_1 25.9(4)
C47_2 C46_2 O2_1 87.2(5)
C46_1 C46_2 O2_1 46.6(2)
C47_1 C46_2 C48_1 48.5(4)
O2_2 C46_2 C48_1 97.5(5)
C47_2 C46_2 C48_1 14.9(6)
C46_1 C46_2 C48_1 78.8(4)
O2_1 C46_2 C48_1 74.0(3)
C47_1 C46_2 H46A_2 142.7
O2_2 C46_2 H46A_2 109.9
C47_2 C46_2 H46A_2 109.9
C46_1 C46_2 H46A_2 150.5
O2_1 C46_2 H46A_2 105.9
C48_1 C46_2 H46A_2 106.4
C47_1 C46_2 H46B_2 78.1
O2_2 C46_2 H46B_2 109.9
C47_2 C46_2 H46B_2 109.9
C46_1 C46_2 H46B_2 91.0
O2_1 C46_2 H46B_2 132.8
C48_1 C46_2 H46B_2 124.0
H46A_2 C46_2 H46B_2 108.3
C48_1 C47_2 C47_1 138(2)
C48_1 C47_2 C46_2 132.1(15)
C47_1 C47_2 C46_2 54.6(8)
C48_1 C47_2 C48_2 35.6(8)
C47_1 C47_2 C48_2 108.1(10)
C46_2 C47_2 C48_2 102.6(6)
C48_1 C47_2 C49_1 49.5(10)
C47_1 C47_2 C49_1 112.6(7)
C46_2 C47_2 C49_1 82.6(7)
C48_2 C47_2 C49_1 29.2(6)
C48_1 C47_2 H47A_2 80.2
C47_1 C47_2 H47A_2 140.4
C46_2 C47_2 H47A_2 111.2
C48_2 C47_2 H47A_2 111.2
C49_1 C47_2 H47A_2 99.9
C48_1 C47_2 H47B_2 107.7
C47_1 C47_2 H47B_2 58.5
C46_2 C47_2 H47B_2 111.2
C48_2 C47_2 H47B_2 111.2
C49_1 C47_2 H47B_2 139.3
H47A_2 C47_2 H47B_2 109.2
C49_1 C48_2 C48_1 100.6(14)
C49_1 C48_2 C49_2 79.9(10)
C48_1 C48_2 C49_2 124.1(8)
C49_1 C48_2 C47_2 96.2(12)
C48_1 C48_2 C47_2 23.2(6)
C49_2 C48_2 C47_2 100.9(6)
C49_1 C48_2 O2_1 52.3(6)
C48_1 C48_2 O2_1 111.1(7)
C49_2 C48_2 O2_1 30.6(5)
C47_2 C48_2 O2_1 90.2(5)
C49_1 C48_2 C47_1 101.8(8)
C48_1 C48_2 C47_1 47.7(5)
C49_2 C48_2 C47_1 77.1(6)
C47_2 C48_2 C47_1 25.9(6)
O2_1 C48_2 C47_1 74.7(3)
C49_1 C48_2 H48A_2 146.2
C48_1 C48_2 H48A_2 98.3
C49_2 C48_2 H48A_2 111.6
C47_2 C48_2 H48A_2 111.6
O2_1 C48_2 H48A_2 141.5
C47_1 C48_2 H48A_2 111.6
C49_1 C48_2 H48B_2 39.6
C48_1 C48_2 H48B_2 100.4
C49_2 C48_2 H48B_2 111.6
C47_2 C48_2 H48B_2 111.6
O2_1 C48_2 H48B_2 89.7
C47_1 C48_2 H48B_2 130.6
H48A_2 C48_2 H48B_2 109.4
O2_1 C49_2 C46_1 82.4(7)
O2_1 C49_2 O2_2 36.2(6)
C46_1 C49_2 O2_2 47.3(5)
O2_1 C49_2 C48_2 91.7(10)
C46_1 C49_2 C48_2 100.3(7)
O2_2 C49_2 C48_2 104.7(6)
O2_1 C49_2 C49_1 60.9(8)
C46_1 C49_2 C49_1 107.2(6)
O2_2 C49_2 C49_1 85.5(7)
C48_2 C49_2 C49_1 33.7(6)
O2_1 C49_2 Li1 28.6(6)
C46_1 C49_2 Li1 87.9(6)
O2_2 C49_2 Li1 43.7(6)
C48_2 C49_2 Li1 118.4(9)
C49_1 C49_2 Li1 85.3(6)
O2_1 C49_2 H49A_2 145.9
C46_1 C49_2 H49A_2 68.9
O2_2 C49_2 H49A_2 110.8
C48_2 C49_2 H49A_2 110.8
C49_1 C49_2 H49A_2 144.4
Li1 C49_2 H49A_2 128.6
O2_1 C49_2 H49B_2 85.0
C46_1 C49_2 H49B_2 146.6
O2_2 C49_2 H49B_2 110.8
C48_2 C49_2 H49B_2 110.8
C49_1 C49_2 H49B_2 93.1
Li1 C49_2 H49B_2 67.2
H49A_2 C49_2 H49B_2 108.9
N1 C1 B1 124.7(2)
N1 C1 C6 103.42(18)
B1 C1 C6 131.9(2)
C9 N1 C1 124.45(18)
C9 N1 C2 120.99(17)
C1 N1 C2 114.25(17)
O1_4 Li1 O3_5 98.4(19)
O1_4 Li1 O2_2 100.4(16)
O3_5 Li1 O2_2 88.0(3)
O1_4 Li1 O2_1 106.8(10)
O3_5 Li1 O2_1 111.1(2)
O2_2 Li1 O2_1 25.7(3)
O1_4 Li1 O1_3 3(2)
O3_5 Li1 O1_3 101.4(3)
O2_2 Li1 O1_3 100.5(4)
O2_1 Li1 O1_3 105.6(2)
O1_4 Li1 C22 126(2)
O3_5 Li1 C22 108.7(2)
O2_2 Li1 C22 125.3(4)
O2_1 Li1 C22 105.2(2)
O1_3 Li1 C22 124.7(3)
O1_4 Li1 C45_4 30.3(12)
O3_5 Li1 C45_4 125.1(6)
O2_2 Li1 C45_4 86.6(6)
O2_1 Li1 C45_4 82.7(4)
O1_3 Li1 C45_4 27.7(5)
C22 Li1 C45_4 118.6(7)
O1_4 Li1 C49_2 94.9(9)
O3_5 Li1 C49_2 118.1(3)
O2_2 Li1 C49_2 30.1(3)
O2_1 Li1 C49_2 12.6(2)
O1_3 Li1 C49_2 93.5(3)
C22 Li1 C49_2 110.5(4)
C45_4 Li1 C49_2 70.1(5)
C1 B1 C21 130.2(2)
C1 B1 H1 120.2(11)
C21 B1 H1 109.4(11)
C21 N2 C22 115.42(19)
C21 N2 C24 124.69(19)
C22 N2 C24 119.83(19)
N1 C2 C5 101.60(18)
N1 C2 C3 113.55(18)
C5 C2 C3 109.90(19)
N1 C2 C4 112.42(18)
C5 C2 C4 112.91(19)
C3 C2 C4 106.57(19)
C21 N3 C23 110.10(19)
C21 N3 C33 126.03(19)
C23 N3 C33 122.71(18)
C2 C3 H3A 109.5
C2 C3 H3B 109.5
H3A C3 H3B 109.5
C2 C3 H3C 109.5
H3A C3 H3C 109.5
H3B C3 H3C 109.5
C2 C4 H4A 109.5
C2 C4 H4B 109.5
H4A C4 H4B 109.5
C2 C4 H4C 109.5
H4A C4 H4C 109.5
H4B C4 H4C 109.5
C6 C7 H7A 109.5
C6 C7 H7B 109.5
H7A C7 H7B 109.5
C6 C7 H7C 109.5
H7A C7 H7C 109.5
H7B C7 H7C 109.5
C8 C6 C1 113.7(2)
C8 C6 C5 110.30(19)
C1 C6 C5 102.46(18)
C8 C6 C7 108.98(19)
C1 C6 C7 111.49(19)
C5 C6 C7 109.8(2)
C2 C5 C6 107.72(18)
C2 C5 H5A 110.2
C6 C5 H5A 110.2
C2 C5 H5B 110.2
C6 C5 H5B 110.2
H5A C5 H5B 108.5
C6 C8 H8A 109.5
C6 C8 H8B 109.5
H8A C8 H8B 109.5
C6 C8 H8C 109.5
H8A C8 H8C 109.5
H8B C8 H8C 109.5
C10 C9 C17 118.6(2)
C10 C9 N1 119.3(2)
C17 C9 N1 122.1(2)
C14 C10 C9 119.5(2)
C14 C10 C11 117.9(2)
C9 C10 C11 122.6(2)
C10 C11 C13 112.6(2)
C10 C11 C12 110.5(2)
C13 C11 C12 109.0(2)
C10 C11 H11 108.2
C13 C11 H11 108.2
C12 C11 H11 108.2
C11 C12 H12A 109.5
C11 C12 H12B 109.5
H12A C12 H12B 109.5
C11 C12 H12C 109.5
H12A C12 H12C 109.5
H12B C12 H12C 109.5
C11 C13 H13A 109.5
C11 C13 H13B 109.5
H13A C13 H13B 109.5
C11 C13 H13C 109.5
H13A C13 H13C 109.5
H13B C13 H13C 109.5
C15 C14 C10 121.6(2)
C15 C14 H14 119.2
C10 C14 H14 119.2
C16 C15 C14 119.4(2)
C16 C15 H15 120.3
C14 C15 H15 120.3
C16 C17 C9 119.3(2)
C16 C17 C18 116.8(2)
C9 C17 C18 123.9(2)
C15 C16 C17 121.5(2)
C15 C16 H16 119.3
C17 C16 H16 119.3
C17 C18 C20 111.1(2)
C17 C18 C19 111.0(2)
C20 C18 C19 108.9(2)
C17 C18 H18 108.6
C20 C18 H18 108.6
C19 C18 H18 108.6
C18 C19 H19A 109.5
C18 C19 H19B 109.5
H19A C19 H19B 109.5
C18 C19 H19C 109.5
H19A C19 H19C 109.5
H19B C19 H19C 109.5
C18 C20 H20A 109.5
C18 C20 H20B 109.5
H20A C20 H20B 109.5
C18 C20 H20C 109.5
H20A C20 H20C 109.5
H20B C20 H20C 109.5
N3 C21 N2 102.41(19)
N3 C21 B1 132.4(2)
N2 C21 B1 124.9(2)
C23 C22 N2 100.6(2)
C23 C22 Li1 116.8(2)
N2 C22 Li1 142.5(2)
C22 C23 N3 111.5(2)
C22 C23 H23 124.2
N3 C23 H23 124.2
C25 C24 C31 121.6(2)
C25 C24 N2 118.2(2)
C31 C24 N2 120.0(2)
C24 C25 C27 118.3(2)
C24 C25 C26 120.6(2)
C27 C25 C26 121.1(2)
C25 C26 H26A 109.5
C25 C26 H26B 109.5
H26A C26 H26B 109.5
C25 C26 H26C 109.5
H26A C26 H26C 109.5
H26B C26 H26C 109.5
C28 C27 C25 121.6(2)
C28 C27 H27 119.2
C25 C27 H27 119.2
C30 C28 C27 118.4(2)
C30 C28 C29 120.6(2)
C27 C28 C29 121.0(2)
C28 C29 H29A 109.5
C28 C29 H29B 109.5
H29A C29 H29B 109.5
C28 C29 H29C 109.5
H29A C29 H29C 109.5
H29B C29 H29C 109.5
C28 C30 C31 122.1(2)
C28 C30 H30 119.0
C31 C30 H30 119.0
C24 C31 C30 118.1(2)
C24 C31 C32 120.4(2)
C30 C31 C32 121.5(2)
C31 C32 H32A 109.5
C31 C32 H32B 109.5
H32A C32 H32B 109.5
C31 C32 H32C 109.5
H32A C32 H32C 109.5
H32B C32 H32C 109.5
C40 C33 C34 121.6(2)
C40 C33 N3 119.4(2)
C34 C33 N3 118.7(2)
C36 C34 C33 117.7(2)
C36 C34 C35 121.3(2)
C33 C34 C35 120.9(2)
C34 C35 H35A 109.5
C34 C35 H35B 109.5
H35A C35 H35B 109.5
C34 C35 H35C 109.5
H35A C35 H35C 109.5
H35B C35 H35C 109.5
C34 C36 C37 122.1(2)
C34 C36 H36 119.0
C37 C36 H36 119.0
C39 C37 C36 118.1(2)
C39 C37 C38 121.1(2)
C36 C37 C38 120.8(2)
C37 C38 H38A 109.5
C37 C38 H38B 109.5
H38A C38 H38B 109.5
C37 C38 H38C 109.5
H38A C38 H38C 109.5
H38B C38 H38C 109.5
C37 C39 C40 122.6(2)
C37 C39 H39 118.7
C40 C39 H39 118.7
C39 C40 C33 117.5(2)
C39 C40 C41 119.4(2)
C33 C40 C41 123.1(2)
C40 C41 H41A 109.5
C40 C41 H41B 109.5
H41A C41 H41B 109.5
C40 C41 H41C 109.5
H41A C41 H41C 109.5
H41B C41 H41C 109.5
C45_4 O1_3 C42_4 112.3(14)
C45_4 O1_3 C42_3 35.4(11)
C42_4 O1_3 C42_3 78.6(10)
C45_4 O1_3 C45_3 126.2(11)
C42_4 O1_3 C45_3 41.1(12)
C42_3 O1_3 C45_3 106.0(3)
C45_4 O1_3 Li1 107.9(11)
C42_4 O1_3 Li1 117.9(11)
C42_3 O1_3 Li1 117.5(7)
C45_3 O1_3 Li1 125.8(3)
C45_4 C42_3 C44_4 84.8(18)
C45_4 C42_3 O1_3 67.6(14)
C44_4 C42_3 O1_3 110.4(18)
C45_4 C42_3 C43_3 107.9(18)
C44_4 C42_3 C43_3 25.4(9)
O1_3 C42_3 C43_3 109.2(5)
C45_4 C42_3 O1_4 67.9(17)
C44_4 C42_3 O1_4 111(3)
O1_3 C42_3 O1_4 1(4)
C43_3 C42_3 O1_4 110(3)
C45_4 C42_3 C43_4 130(2)
C44_4 C42_3 C43_4 58.7(9)
O1_3 C42_3 C43_4 93.1(10)
C43_3 C42_3 C43_4 34.0(8)
O1_4 C42_3 C43_4 94(2)
C45_4 C42_3 C42_4 115.4(17)
C44_4 C42_3 C42_4 100.7(14)
O1_3 C42_3 C42_4 50.1(8)
C43_3 C42_3 C42_4 81.3(7)
O1_4 C42_3 C42_4 50.1(9)
C43_4 C42_3 C42_4 50.7(7)
C45_4 C42_3 H42A_3 140.4
C44_4 C42_3 H42A_3 128.6
O1_3 C42_3 H42A_3 109.8
C43_3 C42_3 H42A_3 109.8
O1_4 C42_3 H42A_3 108.9
C43_4 C42_3 H42A_3 88.7
C42_4 C42_3 H42A_3 82.1
C45_4 C42_3 H42B_3 46.0
C44_4 C42_3 H42B_3 86.3
O1_3 C42_3 H42B_3 109.8
C43_3 C42_3 H42B_3 109.8
O1_4 C42_3 H42B_3 109.9
C43_4 C42_3 H42B_3 143.6
C42_4 C42_3 H42B_3 159.9
H42A_3 C42_3 H42B_3 108.3
C44_4 C43_3 C43_4 145(3)
C44_4 C43_3 C42_3 65(3)
C43_4 C43_3 C42_3 84.0(15)
C44_4 C43_3 C44_3 115(4)
C43_4 C43_3 C44_3 56(2)
C42_3 C43_3 C44_3 105.3(3)
C44_4 C43_3 C45_4 43(2)
C43_4 C43_3 C45_4 102.3(14)
C42_3 C43_3 C45_4 24.7(8)
C44_3 C43_3 C45_4 101.9(8)
C44_4 C43_3 H43A_3 133.3
C43_4 C43_3 H43A_3 71.4
C42_3 C43_3 H43A_3 110.7
C44_3 C43_3 H43A_3 110.7
C45_4 C43_3 H43A_3 132.5
C44_4 C43_3 H43B_3 46.5
C43_4 C43_3 H43B_3 163.2
C42_3 C43_3 H43B_3 110.7
C44_3 C43_3 H43B_3 110.7
C45_4 C43_3 H43B_3 89.9
H43A_3 C43_3 H43B_3 108.8
C43_4 C44_3 C43_3 38.1(9)
C43_4 C44_3 C45_3 86.7(10)
C43_3 C44_3 C45_3 104.1(3)
C43_4 C44_3 C42_4 53.8(11)
C43_3 C44_3 C42_4 78.9(8)
C45_3 C44_3 C42_4 33.3(8)
C43_4 C44_3 C44_4 52.9(12)
C43_3 C44_3 C44_4 17.8(11)
C45_3 C44_3 C44_4 99.0(7)
C42_4 C44_3 C44_4 81.6(10)
C43_4 C44_3 H44A_3 86.7
C43_3 C44_3 H44A_3 110.9
C45_3 C44_3 H44A_3 110.9
C42_4 C44_3 H44A_3 100.8
C44_4 C44_3 H44A_3 128.0
C43_4 C44_3 H44B_3 148.8
C43_3 C44_3 H44B_3 110.9
C45_3 C44_3 H44B_3 110.9
C42_4 C44_3 H44B_3 141.7
C44_4 C44_3 H44B_3 97.8
H44A_3 C44_3 H44B_3 109.0
C42_4 C45_3 O1_4 69(3)
C42_4 C45_3 O1_3 66.4(14)
O1_4 C45_3 O1_3 5.0(11)
C42_4 C45_3 C44_3 89.5(12)
O1_4 C45_3 C44_3 110.1(12)
O1_3 C45_3 C44_3 105.5(3)
C42_4 C45_3 C43_4 49.1(13)
O1_4 C45_3 C43_4 87.0(16)
O1_3 C45_3 C43_4 82.2(7)
C44_3 C45_3 C43_4 40.8(9)
C42_4 C45_3 H45A_3 159.3
O1_4 C45_3 H45A_3 106.8
O1_3 C45_3 H45A_3 110.6
C44_3 C45_3 H45A_3 110.6
C43_4 C45_3 H45A_3 151.3
C42_4 C45_3 H45B_3 57.3
O1_4 C45_3 H45B_3 109.8
O1_3 C45_3 H45B_3 110.6
C44_3 C45_3 H45B_3 110.6
C43_4 C45_3 H45B_3 89.0
H45A_3 C45_3 H45B_3 108.8
C42_4 O1_4 C45_3 41.0(16)
C42_4 O1_4 C45_4 105(2)
C45_3 O1_4 C45_4 119(3)
C42_4 O1_4 C42_3 73.7(18)
C45_3 O1_4 C42_3 100.6(17)
C45_4 O1_4 C42_3 32.5(12)
C42_4 O1_4 Li1 121(4)
C45_3 O1_4 Li1 132.7(17)
C45_4 O1_4 Li1 107(4)
C42_3 O1_4 Li1 116(5)
C45_3 C42_4 O1_3 72.5(16)
C45_3 C42_4 O1_4 70(4)
O1_3 C42_4 O1_4 5.0(13)
C45_3 C42_4 C43_4 100(2)
O1_3 C42_4 C43_4 102.9(14)
O1_4 C42_4 C43_4 107.6(16)
C45_3 C42_4 C42_3 107.6(17)
O1_3 C42_4 C42_3 51.3(7)
O1_4 C42_4 C42_3 56.2(19)
C43_4 C42_4 C42_3 60.8(11)
C45_3 C42_4 C44_3 57.3(13)
O1_3 C42_4 C44_3 94.3(15)
O1_4 C42_4 C44_3 96(3)
C43_4 C42_4 C44_3 43.4(14)
C42_3 C42_4 C44_3 83.0(9)
C45_3 C42_4 H42A_4 47.1
O1_3 C42_4 H42A_4 114.1
O1_4 C42_4 H42A_4 110.2
C43_4 C42_4 H42A_4 110.2
C42_3 C42_4 H42A_4 153.5
C44_3 C42_4 H42A_4 75.7
C45_3 C42_4 H42B_4 147.2
O1_3 C42_4 H42B_4 110.8
O1_4 C42_4 H42B_4 110.2
C43_4 C42_4 H42B_4 110.2
C42_3 C42_4 H42B_4 98.0
C44_3 C42_4 H42B_4 148.7
H42A_4 C42_4 H42B_4 108.5
C43_3 C43_4 C44_3 86(2)
C43_3 C43_4 C42_4 122.2(18)
C44_3 C43_4 C42_4 82.8(18)
C43_3 C43_4 C44_4 14.0(12)
C44_3 C43_4 C44_4 85(2)
C42_4 C43_4 C44_4 108.3(15)
C43_3 C43_4 C42_3 61.9(12)
C44_3 C43_4 C42_3 108.1(14)
C42_4 C43_4 C42_3 68.5(11)
C44_4 C43_4 C42_3 49.7(12)
C43_3 C43_4 C45_3 109.2(19)
C44_3 C43_4 C45_3 52.5(9)
C42_4 C43_4 C45_3 30.7(12)
C44_4 C43_4 C45_3 98.0(17)
C42_3 C43_4 C45_3 78.7(8)
C43_3 C43_4 H43A_4 101.4
C44_3 C43_4 H43A_4 46.1
C42_4 C43_4 H43A_4 110.0
C44_4 C43_4 H43A_4 110.0
C42_3 C43_4 H43A_4 152.5
C45_3 C43_4 H43A_4 87.8
C43_3 C43_4 H43B_4 103.9
C44_3 C43_4 H43B_4 154.4
C42_4 C43_4 H43B_4 110.0
C44_4 C43_4 H43B_4 110.0
C42_3 C43_4 H43B_4 97.2
C45_3 C43_4 H43B_4 139.3
H43A_4 C43_4 H43B_4 108.4
C43_3 C44_4 C42_3 90(3)
C43_3 C44_4 C43_4 21.0(17)
C42_3 C44_4 C43_4 71.6(14)
C43_3 C44_4 C45_4 120(3)
C42_3 C44_4 C45_4 33.5(11)
C43_4 C44_4 C45_4 99.4(15)
C43_3 C44_4 C44_3 47(3)
C42_3 C44_4 C44_3 94.0(13)
C43_4 C44_4 C44_3 41.9(15)
C45_4 C44_4 C44_3 103.6(16)
C43_3 C44_4 H44A_4 105.0
C42_3 C44_4 H44A_4 139.8
C43_4 C44_4 H44A_4 111.9
C45_4 C44_4 H44A_4 111.9
C44_3 C44_4 H44A_4 71.9
C43_3 C44_4 H44B_4 97.4
C42_3 C44_4 H44B_4 105.1
C43_4 C44_4 H44B_4 111.9
C45_4 C44_4 H44B_4 111.9
C44_3 C44_4 H44B_4 139.9
H44A_4 C44_4 H44B_4 109.6
C42_3 C45_4 O1_3 77.0(12)
C42_3 C45_4 O1_4 80(2)
O1_3 C45_4 O1_4 2.7(11)
C42_3 C45_4 C44_4 61.6(18)
O1_3 C45_4 C44_4 104.5(16)
O1_4 C45_4 C44_4 107(2)
C42_3 C45_4 C43_3 47.4(12)
O1_3 C45_4 C43_3 91.2(11)
O1_4 C45_4 C43_3 93.7(17)
C44_4 C45_4 C43_3 16.7(9)
C42_3 C45_4 Li1 95.8(15)
O1_3 C45_4 Li1 44.4(8)
O1_4 C45_4 Li1 43(3)
C44_4 C45_4 Li1 147.4(12)
C43_3 C45_4 Li1 131.6(8)
C42_3 C45_4 H45A_4 70.1
O1_3 C45_4 H45A_4 110.2
O1_4 C45_4 H45A_4 110.4
C44_4 C45_4 H45A_4 110.4
C43_3 C45_4 H45A_4 106.9
Li1 C45_4 H45A_4 79.7
C42_3 C45_4 H45B_4 169.3
O1_3 C45_4 H45B_4 112.8
O1_4 C45_4 H45B_4 110.4
C44_4 C45_4 H45B_4 110.4
C43_3 C45_4 H45B_4 125.8
Li1 C45_4 H45B_4 94.3
H45A_4 C45_4 H45B_4 108.6
C50_5 O3_5 C53_5 108.4(2)
C50_5 O3_5 Li1 117.2(2)
C53_5 O3_5 Li1 131.5(2)
O3_5 C50_5 C51_5 105.1(2)
O3_5 C50_5 H50A_5 110.7
C51_5 C50_5 H50A_5 110.7
O3_5 C50_5 H50B_5 110.7
C51_5 C50_5 H50B_5 110.7
H50A_5 C50_5 H50B_5 108.8
C50_5 C51_5 C52_5 102.0(2)
C50_5 C51_5 H51A_5 111.4
C52_5 C51_5 H51A_5 111.4
C50_5 C51_5 H51B_5 111.4
C52_5 C51_5 H51B_5 111.4
H51A_5 C51_5 H51B_5 109.2
C53_5 C52_5 C51_5 103.7(2)
C53_5 C52_5 H52A_5 111.0
C51_5 C52_5 H52A_5 111.0
C53_5 C52_5 H52B_5 111.0
C51_5 C52_5 H52B_5 111.0
H52A_5 C52_5 H52B_5 109.0
O3_5 C53_5 C52_5 107.3(2)
O3_5 C53_5 H53A_5 110.3
C52_5 C53_5 H53A_5 110.3
O3_5 C53_5 H53B_5 110.3
C52_5 C53_5 H53B_5 110.3
H53A_5 C53_5 H53B_5 108.5

loop_
_geom_bond_atom_site_label_1
_geom_bond_atom_site_label_2
_geom_bond_distance
O2_1 O2_2 0.885(9)
O2_1 C49_2 0.912(13)
O2_1 C46_1 1.417(4)
O2_1 C49_1 1.428(4)
O2_1 C48_2 1.791(11)
O2_1 C46_2 1.902(10)
O2_1 Li1 2.002(5)
C46_1 O2_2 1.082(10)
C46_1 C49_2 1.213(13)
C46_1 C47_1 1.501(5)
C46_1 C46_2 1.626(12)
C46_1 H46A_1 0.9900
C46_1 H46B_1 0.9900
C47_1 C47_2 0.932(17)
C47_1 C46_2 1.223(13)
C47_1 C48_1 1.534(5)
C47_1 C48_2 2.027(12)
C47_1 H47A_1 0.9900
C47_1 H47B_1 0.9900
C48_1 C47_2 0.707(14)
C48_1 C48_2 1.043(13)
C48_1 C49_1 1.510(5)
C48_1 C46_2 2.040(9)
C48_1 H48A_1 0.9900
C48_1 H48B_1 0.9900
C49_1 C48_2 0.917(16)
C49_1 C49_2 1.628(14)
C49_1 C47_2 1.870(15)
C49_1 H49A_1 0.9900
C49_1 H49B_1 0.9900
O2_2 C46_2 1.405(6)
O2_2 C49_2 1.437(6)
O2_2 Li1 1.983(10)
C46_2 C47_2 1.497(7)
C46_2 H46A_2 0.9900
C46_2 H46B_2 0.9900
C47_2 C48_2 1.534(7)
C47_2 H47A_2 0.9900
C47_2 H47B_2 0.9900
C48_2 C49_2 1.515(7)
C48_2 H48A_2 0.9900
C48_2 H48B_2 0.9900
C49_2 Li1 2.755(15)
C49_2 H49A_2 0.9900
C49_2 H49B_2 0.9900
C1 N1 1.446(3)
C1 B1 1.454(4)
C1 C6 1.538(3)
N1 C9 1.437(3)
N1 C2 1.489(3)
Li1 O1_4 1.93(6)
Li1 O3_5 1.981(5)
Li1 O1_3 2.003(9)
Li1 C22 2.100(5)
Li1 C45_4 2.73(2)
B1 C21 1.583(4)
B1 H1 1.24(2)
N2 C21 1.372(3)
N2 C22 1.428(3)
N2 C24 1.439(3)
C2 C5 1.531(3)
C2 C3 1.532(3)
C2 C4 1.536(3)
N3 C21 1.369(3)
N3 C23 1.398(3)
N3 C33 1.435(3)
C3 H3A 0.9800
C3 H3B 0.9800
C3 H3C 0.9800
C4 H4A 0.9800
C4 H4B 0.9800
C4 H4C 0.9800
C7 C6 1.545(3)
C7 H7A 0.9800
C7 H7B 0.9800
C7 H7C 0.9800
C6 C8 1.528(3)
C6 C5 1.538(3)
C5 H5A 0.9900
C5 H5B 0.9900
C8 H8A 0.9800
C8 H8B 0.9800
C8 H8C 0.9800
C9 C10 1.418(3)
C9 C17 1.419(3)
C10 C14 1.393(3)
C10 C11 1.520(3)
C11 C13 1.532(3)
C11 C12 1.534(3)
C11 H11 1.0000
C12 H12A 0.9800
C12 H12B 0.9800
C12 H12C 0.9800
C13 H13A 0.9800
C13 H13B 0.9800
C13 H13C 0.9800
C14 C15 1.378(3)
C14 H14 0.9500
C15 C16 1.376(3)
C15 H15 0.9500
C17 C16 1.400(3)
C17 C18 1.523(3)
C16 H16 0.9500
C18 C20 1.529(3)
C18 C19 1.536(3)
C18 H18 1.0000
C19 H19A 0.9800
C19 H19B 0.9800
C19 H19C 0.9800
C20 H20A 0.9800
C20 H20B 0.9800
C20 H20C 0.9800
C22 C23 1.359(3)
C23 H23 0.9500
C24 C25 1.394(3)
C24 C31 1.396(3)
C25 C27 1.402(3)
C25 C26 1.503(3)
C26 H26A 0.9800
C26 H26B 0.9800
C26 H26C 0.9800
C27 C28 1.390(3)
C27 H27 0.9500
C28 C30 1.386(4)
C28 C29 1.515(3)
C29 H29A 0.9800
C29 H29B 0.9800
C29 H29C 0.9800
C30 C31 1.397(3)
C30 H30 0.9500
C31 C32 1.507(4)
C32 H32A 0.9800
C32 H32B 0.9800
C32 H32C 0.9800
C33 C40 1.400(3)
C33 C34 1.406(3)
C34 C36 1.384(3)
C34 C35 1.506(3)
C35 H35A 0.9800
C35 H35B 0.9800
C35 H35C 0.9800
C36 C37 1.399(3)
C36 H36 0.9500
C37 C39 1.378(3)
C37 C38 1.500(3)
C38 H38A 0.9800
C38 H38B 0.9800
C38 H38C 0.9800
C39 C40 1.395(3)
C39 H39 0.9500
C40 C41 1.504(3)
C41 H41A 0.9800
C41 H41B 0.9800
C41 H41C 0.9800
O1_3 C45_4 1.33(2)
O1_3 C42_4 1.38(2)
O1_3 C42_3 1.405(6)
O1_3 C45_3 1.438(9)
C42_3 C45_4 0.84(2)
C42_3 C44_4 1.33(3)
C42_3 C43_3 1.469(5)
C42_3 O1_4 1.53(4)
C42_3 C43_4 1.66(2)
C42_3 C42_4 1.77(2)
C42_3 H42A_3 0.9900
C42_3 H42B_3 0.9900
C43_3 C44_4 0.63(2)
C43_3 C43_4 0.93(2)
C43_3 C44_3 1.508(6)
C43_3 C45_4 1.90(2)
C43_3 H43A_3 0.9900
C43_3 H43B_3 0.9900
C44_3 C43_4 1.25(3)
C44_3 C45_3 1.519(4)
C44_3 C42_4 1.81(3)
C44_3 C44_4 1.87(3)
C44_3 H44A_3 0.9900
C44_3 H44B_3 0.9900
C45_3 C42_4 0.99(3)
C45_3 O1_4 1.42(6)
C45_3 C43_4 1.91(2)
C45_3 H45A_3 0.9900
C45_3 H45B_3 0.9900
O1_4 C42_4 1.410(19)
O1_4 C45_4 1.44(2)
C42_4 C43_4 1.469(17)
C42_4 H42A_4 0.9900
C42_4 H42B_4 0.9900
C43_4 C44_4 1.493(18)
C43_4 H43A_4 0.9900
C43_4 H43B_4 0.9900
C44_4 C45_4 1.506(18)
C44_4 H44A_4 0.9900
C44_4 H44B_4 0.9900
C45_4 H45A_4 0.9900
C45_4 H45B_4 0.9900
O3_5 C50_5 1.433(3)
O3_5 C53_5 1.441(3)
C50_5 C51_5 1.498(4)
C50_5 H50A_5 0.9900
C50_5 H50B_5 0.9900
C51_5 C52_5 1.513(4)
C51_5 H51A_5 0.9900
C51_5 H51B_5 0.9900
C52_5 C53_5 1.495(4)
C52_5 H52A_5 0.9900
C52_5 H52B_5 0.9900
C53_5 H53A_5 0.9900
C53_5 H53B_5 0.9900

loop_
_geom_torsion_atom_site_label_1
_geom_torsion_atom_site_label_2
_geom_torsion_atom_site_label_3
_geom_torsion_atom_site_label_4
_geom_torsion
C49_2 O2_1 C46_1 O2_2 164.0(13)
C49_1 O2_1 C46_1 O2_2 -123.9(9)
C48_2 O2_1 C46_1 O2_2 -138.6(10)
C46_2 O2_1 C46_1 O2_2 -55.2(7)
Li1 O2_1 C46_1 O2_2 32.2(8)
O2_2 O2_1 C46_1 C49_2 -164.0(13)
C49_1 O2_1 C46_1 C49_2 72.1(8)
C48_2 O2_1 C46_1 C49_2 57.4(7)
C46_2 O2_1 C46_1 C49_2 140.9(9)
Li1 O2_1 C46_1 C49_2 -131.8(9)
O2_2 O2_1 C46_1 C47_1 91.5(8)
C49_2 O2_1 C46_1 C47_1 -104.5(9)
C49_1 O2_1 C46_1 C47_1 -32.4(4)
C48_2 O2_1 C46_1 C47_1 -47.1(5)
C46_2 O2_1 C46_1 C47_1 36.3(4)
Li1 O2_1 C46_1 C47_1 123.7(3)
O2_2 O2_1 C46_1 C46_2 55.2(7)
C49_2 O2_1 C46_1 C46_2 -140.9(9)
C49_1 O2_1 C46_1 C46_2 -68.7(4)
C48_2 O2_1 C46_1 C46_2 -83.5(5)
Li1 O2_1 C46_1 C46_2 87.3(4)
O2_2 C46_1 C47_1 C47_2 64.5(13)
C49_2 C46_1 C47_1 C47_2 -16.7(14)
O2_1 C46_1 C47_1 C47_2 24.7(12)
C46_2 C46_1 C47_1 C47_2 78.3(11)
O2_2 C46_1 C47_1 C46_2 -13.8(9)
C49_2 C46_1 C47_1 C46_2 -95.0(10)
O2_1 C46_1 C47_1 C46_2 -53.6(7)
O2_2 C46_1 C47_1 C48_1 77.7(7)
C49_2 C46_1 C47_1 C48_1 -3.6(9)
O2_1 C46_1 C47_1 C48_1 37.9(4)
C46_2 C46_1 C47_1 C48_1 91.5(7)
O2_2 C46_1 C47_1 C48_2 82.3(7)
C49_2 C46_1 C47_1 C48_2 1.0(9)
O2_1 C46_1 C47_1 C48_2 42.5(5)
C46_2 C46_1 C47_1 C48_2 96.0(8)
C46_2 C47_1 C48_1 C47_2 -64(3)
C46_1 C47_1 C48_1 C47_2 -137(3)
C48_2 C47_1 C48_1 C47_2 -146(3)
C47_2 C47_1 C48_1 C48_2 146(3)
C46_2 C47_1 C48_1 C48_2 81.7(11)
C46_1 C47_1 C48_1 C48_2 8.6(10)
C47_2 C47_1 C48_1 C49_1 108(3)
C46_2 C47_1 C48_1 C49_1 44.1(6)
C46_1 C47_1 C48_1 C49_1 -28.9(4)
C48_2 C47_1 C48_1 C49_1 -37.6(9)
C47_2 C47_1 C48_1 C46_2 64(3)
C46_1 C47_1 C48_1 C46_2 -73.1(5)
C48_2 C47_1 C48_1 C46_2 -81.7(11)
O2_2 O2_1 C49_1 C48_2 -82.2(14)
C49_2 O2_1 C49_1 C48_2 24.4(11)
C46_1 O2_1 C49_1 C48_2 -29.7(9)
C46_2 O2_1 C49_1 C48_2 -81.1(9)
Li1 O2_1 C49_1 C48_2 176.7(9)
O2_2 O2_1 C49_1 C48_1 -39.7(11)
C49_2 O2_1 C49_1 C48_1 67.0(9)
C46_1 O2_1 C49_1 C48_1 12.9(4)
C48_2 O2_1 C49_1 C48_1 42.6(8)
C46_2 O2_1 C49_1 C48_1 -38.5(5)
Li1 O2_1 C49_1 C48_1 -140.8(3)
O2_2 O2_1 C49_1 C49_2 -106.7(13)
C46_1 O2_1 C49_1 C49_2 -54.1(8)
C48_2 O2_1 C49_1 C49_2 -24.4(11)
C46_2 O2_1 C49_1 C49_2 -105.5(10)
Li1 O2_1 C49_1 C49_2 152.2(10)
O2_2 O2_1 C49_1 C47_2 -27.9(11)
C49_2 O2_1 C49_1 C47_2 78.8(9)
C46_1 O2_1 C49_1 C47_2 24.7(6)
C48_2 O2_1 C49_1 C47_2 54.4(9)
C46_2 O2_1 C49_1 C47_2 -26.7(6)
Li1 O2_1 C49_1 C47_2 -129.0(6)
C47_2 C48_1 C49_1 C48_2 116(2)
C47_1 C48_1 C49_1 C48_2 92.2(10)
C46_2 C48_1 C49_1 C48_2 117.5(10)
C47_2 C48_1 C49_1 O2_1 35.0(18)
C48_2 C48_1 C49_1 O2_1 -81.1(9)
C47_1 C48_1 C49_1 O2_1 11.0(4)
C46_2 C48_1 C49_1 O2_1 36.4(5)
C47_2 C48_1 C49_1 C49_2 66.0(18)
C48_2 C48_1 C49_1 C49_2 -50.2(9)
C47_1 C48_1 C49_1 C49_2 42.0(4)
C46_2 C48_1 C49_1 C49_2 67.3(5)
C48_2 C48_1 C49_1 C47_2 -116(2)
C47_1 C48_1 C49_1 C47_2 -24.0(17)
C46_2 C48_1 C49_1 C47_2 1.3(18)
C49_2 O2_1 O2_2 C46_1 -14.1(11)
C49_1 O2_1 O2_2 C46_1 82.1(10)
C48_2 O2_1 O2_2 C46_1 47.5(11)
C46_2 O2_1 O2_2 C46_1 80.5(9)
Li1 O2_1 O2_2 C46_1 -151.5(7)
C49_2 O2_1 O2_2 C46_2 -94.6(13)
C46_1 O2_1 O2_2 C46_2 -80.5(9)
C49_1 O2_1 O2_2 C46_2 1.7(15)
C48_2 O2_1 O2_2 C46_2 -33.0(14)
Li1 O2_1 O2_2 C46_2 128.1(11)
C46_1 O2_1 O2_2 C49_2 14.1(11)
C49_1 O2_1 O2_2 C49_2 96.3(11)
C48_2 O2_1 O2_2 C49_2 61.6(9)
C46_2 O2_1 O2_2 C49_2 94.6(12)
Li1 O2_1 O2_2 C49_2 -137.4(8)
C49_2 O2_1 O2_2 Li1 137.4(8)
C46_1 O2_1 O2_2 Li1 151.5(7)
C49_1 O2_1 O2_2 Li1 -126.4(6)
C48_2 O2_1 O2_2 Li1 -161.0(7)
C46_2 O2_1 O2_2 Li1 -128.1(11)
C49_2 C46_1 O2_2 O2_1 10.4(8)
C47_1 C46_1 O2_2 O2_1 -98.7(7)
C46_2 C46_1 O2_2 O2_1 -110.2(9)
C49_2 C46_1 O2_2 C46_2 120.6(7)
O2_1 C46_1 O2_2 C46_2 110.2(9)
C47_1 C46_1 O2_2 C46_2 11.6(7)
O2_1 C46_1 O2_2 C49_2 -10.4(8)
C47_1 C46_1 O2_2 C49_2 -109.1(6)
C46_2 C46_1 O2_2 C49_2 -120.6(7)
C49_2 C46_1 O2_2 Li1 -59.0(18)
O2_1 C46_1 O2_2 Li1 -69.4(16)
C47_1 C46_1 O2_2 Li1 -168.0(15)
C46_2 C46_1 O2_2 Li1 -180(2)
C47_2 C47_1 C46_2 O2_2 -105.9(10)
C46_1 C47_1 C46_2 O2_2 10.5(7)
C48_1 C47_1 C46_2 O2_2 -89.9(9)
C48_2 C47_1 C46_2 O2_2 -60.0(9)
C46_1 C47_1 C46_2 C47_2 116.4(7)
C48_1 C47_1 C46_2 C47_2 16.0(7)
C48_2 C47_1 C46_2 C47_2 45.9(6)
C47_2 C47_1 C46_2 C46_1 -116.4(7)
C48_1 C47_1 C46_2 C46_1 -100.4(3)
C48_2 C47_1 C46_2 C46_1 -70.5(4)
C47_2 C47_1 C46_2 O2_1 -81.1(8)
C46_1 C47_1 C46_2 O2_1 35.4(3)
C48_1 C47_1 C46_2 O2_1 -65.0(5)
C48_2 C47_1 C46_2 O2_1 -35.1(6)
C47_2 C47_1 C46_2 C48_1 -16.0(7)
C46_1 C47_1 C46_2 C48_1 100.4(3)
C48_2 C47_1 C46_2 C48_1 29.9(4)
O2_1 O2_2 C46_2 C47_1 74.1(14)
C46_1 O2_2 C46_2 C47_1 -14.2(9)
C49_2 O2_2 C46_2 C47_1 34.2(14)
Li1 O2_2 C46_2 C47_1 165.6(8)
O2_1 O2_2 C46_2 C47_2 34.9(18)
C46_1 O2_2 C46_2 C47_2 -53.3(14)
C49_2 O2_2 C46_2 C47_2 -4.9(19)
Li1 O2_2 C46_2 C47_2 126.5(12)
O2_1 O2_2 C46_2 C46_1 88.2(9)
C49_2 O2_2 C46_2 C46_1 48.4(8)
Li1 O2_2 C46_2 C46_1 179.7(13)
C46_1 O2_2 C46_2 O2_1 -88.2(9)
C49_2 O2_2 C46_2 O2_1 -39.9(9)
Li1 O2_2 C46_2 O2_1 91.5(15)
O2_1 O2_2 C46_2 C48_1 25.0(13)
C46_1 O2_2 C46_2 C48_1 -63.2(8)
C49_2 O2_2 C46_2 C48_1 -14.9(13)
Li1 O2_2 C46_2 C48_1 116.5(8)
O2_2 C46_1 C46_2 C47_1 164.2(10)
C49_2 C46_1 C46_2 C47_1 102.2(9)
O2_1 C46_1 C46_2 C47_1 127.3(6)
C49_2 C46_1 C46_2 O2_2 -62.0(7)
O2_1 C46_1 C46_2 O2_2 -36.9(6)
C47_1 C46_1 C46_2 O2_2 -164.2(10)
O2_2 C46_1 C46_2 C47_2 130.1(12)
C49_2 C46_1 C46_2 C47_2 68.1(11)
O2_1 C46_1 C46_2 C47_2 93.1(9)
C47_1 C46_1 C46_2 C47_2 -34.1(7)
O2_2 C46_1 C46_2 O2_1 36.9(6)
C49_2 C46_1 C46_2 O2_1 -25.0(7)
C47_1 C46_1 C46_2 O2_1 -127.3(6)
O2_2 C46_1 C46_2 C48_1 115.5(8)
C49_2 C46_1 C46_2 C48_1 53.5(8)
O2_1 C46_1 C46_2 C48_1 78.5(4)
C47_1 C46_1 C46_2 C48_1 -48.7(3)
C48_2 C48_1 C47_2 C47_1 -40(4)
C49_1 C48_1 C47_2 C47_1 -79(3)
C46_2 C48_1 C47_2 C47_1 -80.9(19)
C48_2 C48_1 C47_2 C46_2 41(4)
C49_1 C48_1 C47_2 C46_2 2(3)
C47_1 C48_1 C47_2 C46_2 81(2)
C49_1 C48_1 C47_2 C48_2 -38.8(13)
C47_1 C48_1 C47_2 C48_2 40(4)
C46_2 C48_1 C47_2 C48_2 -41(4)
C48_2 C48_1 C47_2 C49_1 38.8(13)
C47_1 C48_1 C47_2 C49_1 79(3)
C46_2 C48_1 C47_2 C49_1 -2(3)
C46_2 C47_1 C47_2 C48_1 116(3)
C46_1 C47_1 C47_2 C48_1 47(3)
C48_2 C47_1 C47_2 C48_1 23(2)
C46_1 C47_1 C47_2 C46_2 -69.3(7)
C48_1 C47_1 C47_2 C46_2 -116(3)
C48_2 C47_1 C47_2 C46_2 -92.9(11)
C46_2 C47_1 C47_2 C48_2 92.9(11)
C46_1 C47_1 C47_2 C48_2 23.6(14)
C48_1 C47_1 C47_2 C48_2 -23(2)
C46_2 C47_1 C47_2 C49_1 62.1(10)
C46_1 C47_1 C47_2 C49_1 -7.1(14)
C48_1 C47_1 C47_2 C49_1 -54(2)
C48_2 C47_1 C47_2 C49_1 -30.8(6)
C47_1 C46_2 C47_2 C48_1 -126(3)
O2_2 C46_2 C47_2 C48_1 -42(3)
C46_1 C46_2 C47_2 C48_1 -74(3)
O2_1 C46_2 C47_2 C48_1 -27(3)
O2_2 C46_2 C47_2 C47_1 84.7(13)
C46_1 C46_2 C47_2 C47_1 52.6(7)
O2_1 C46_2 C47_2 C47_1 99.2(9)
C48_1 C46_2 C47_2 C47_1 126(3)
C47_1 C46_2 C47_2 C48_2 -103.4(13)
O2_2 C46_2 C47_2 C48_2 -18.7(18)
C46_1 C46_2 C47_2 C48_2 -50.7(12)
O2_1 C46_2 C47_2 C48_2 -4.2(12)
C48_1 C46_2 C47_2 C48_2 23(2)
C47_1 C46_2 C47_2 C49_1 -124.6(10)
O2_2 C46_2 C47_2 C49_1 -40.0(13)
C46_1 C46_2 C47_2 C49_1 -72.0(6)
O2_1 C46_2 C47_2 C49_1 -25.5(6)
C48_1 C46_2 C47_2 C49_1 2(2)
C48_2 C49_1 C47_2 C48_1 -48.4(18)
O2_1 C49_1 C47_2 C48_1 -146.9(17)
C49_2 C49_1 C47_2 C48_1 -113.5(18)
C48_2 C49_1 C47_2 C47_1 86.7(15)
O2_1 C49_1 C47_2 C47_1 -11.7(12)
C48_1 C49_1 C47_2 C47_1 135(3)
C49_2 C49_1 C47_2 C47_1 21.7(12)
C48_2 C49_1 C47_2 C46_2 133.4(13)
O2_1 C49_1 C47_2 C46_2 34.9(8)
C48_1 C49_1 C47_2 C46_2 -178(2)
C49_2 C49_1 C47_2 C46_2 68.3(8)
O2_1 C49_1 C47_2 C48_2 -98.5(9)
C48_1 C49_1 C47_2 C48_2 48.4(18)
C49_2 C49_1 C47_2 C48_2 -65.1(9)
O2_1 C49_1 C48_2 C48_1 108.5(7)
C49_2 C49_1 C48_2 C48_1 123.1(8)
C47_2 C49_1 C48_2 C48_1 23.1(7)
O2_1 C49_1 C48_2 C49_2 -14.6(6)
C48_1 C49_1 C48_2 C49_2 -123.1(8)
C47_2 C49_1 C48_2 C49_2 -100.1(6)
O2_1 C49_1 C48_2 C47_2 85.5(8)
C48_1 C49_1 C48_2 C47_2 -23.1(7)
C49_2 C49_1 C48_2 C47_2 100.1(6)
C48_1 C49_1 C48_2 O2_1 -108.5(7)
C49_2 C49_1 C48_2 O2_1 14.6(6)
C47_2 C49_1 C48_2 O2_1 -85.5(8)
O2_1 C49_1 C48_2 C47_1 59.8(7)
C48_1 C49_1 C48_2 C47_1 -48.7(5)
C49_2 C49_1 C48_2 C47_1 74.4(6)
C47_2 C49_1 C48_2 C47_1 -25.6(5)
C47_2 C48_1 C48_2 C49_1 -81(3)
C47_1 C48_1 C48_2 C49_1 -96.4(10)
C46_2 C48_1 C48_2 C49_1 -60.0(10)
C47_2 C48_1 C48_2 C49_2 4(3)
C49_1 C48_1 C48_2 C49_2 84.9(14)
C47_1 C48_1 C48_2 C49_2 -11.4(17)
C46_2 C48_1 C48_2 C49_2 24.9(17)
C49_1 C48_1 C48_2 C47_2 81(3)
C47_1 C48_1 C48_2 C47_2 -15(2)
C46_2 C48_1 C48_2 C47_2 21(2)
C47_2 C48_1 C48_2 O2_1 -28(3)
C49_1 C48_1 C48_2 O2_1 53.5(7)
C47_1 C48_1 C48_2 O2_1 -42.9(12)
C46_2 C48_1 C48_2 O2_1 -6.5(11)
C47_2 C48_1 C48_2 C47_1 15(2)
C49_1 C48_1 C48_2 C47_1 96.4(10)
C46_2 C48_1 C48_2 C47_1 36.4(5)
C48_1 C47_2 C48_2 C49_1 102(3)
C47_1 C47_2 C48_2 C49_1 -104.2(14)
C46_2 C47_2 C48_2 C49_1 -47.6(14)
C47_1 C47_2 C48_2 C48_1 153(3)
C46_2 C47_2 C48_2 C48_1 -150(3)
C49_1 C47_2 C48_2 C48_1 -102(3)
C48_1 C47_2 C48_2 C49_2 -177(3)
C47_1 C47_2 C48_2 C49_2 -23.3(15)
C46_2 C47_2 C48_2 C49_2 33.3(15)
C49_1 C47_2 C48_2 C49_2 80.9(10)
C48_1 C47_2 C48_2 O2_1 154(3)
C47_1 C47_2 C48_2 O2_1 -52.2(13)
C46_2 C47_2 C48_2 O2_1 4.4(13)
C49_1 C47_2 C48_2 O2_1 52.1(6)
C48_1 C47_2 C48_2 C47_1 -153(3)
C46_2 C47_2 C48_2 C47_1 56.6(9)
C49_1 C47_2 C48_2 C47_1 104.2(14)
O2_2 O2_1 C48_2 C49_1 116.8(12)
C49_2 O2_1 C48_2 C49_1 -150.8(14)
C46_1 O2_1 C48_2 C49_1 151.5(9)
C46_2 O2_1 C48_2 C49_1 94.2(10)
Li1 O2_1 C48_2 C49_1 -7.0(18)
O2_2 O2_1 C48_2 C48_1 29.6(17)
C49_2 O2_1 C48_2 C48_1 122.0(17)
C46_1 O2_1 C48_2 C48_1 64.3(12)
C49_1 O2_1 C48_2 C48_1 -87.2(15)
C46_2 O2_1 C48_2 C48_1 7.1(12)
Li1 O2_1 C48_2 C48_1 -94.2(16)
O2_2 O2_1 C48_2 C49_2 -92.4(13)
C46_1 O2_1 C48_2 C49_2 -57.7(10)
C49_1 O2_1 C48_2 C49_2 150.8(14)
C46_2 O2_1 C48_2 C49_2 -114.9(12)
Li1 O2_1 C48_2 C49_2 143.8(16)
O2_2 O2_1 C48_2 C47_2 19.1(14)
C49_2 O2_1 C48_2 C47_2 111.5(13)
C46_1 O2_1 C48_2 C47_2 53.8(9)
C49_1 O2_1 C48_2 C47_2 -97.7(13)
C46_2 O2_1 C48_2 C47_2 -3.5(10)
Li1 O2_1 C48_2 C47_2 -104.7(13)
O2_2 O2_1 C48_2 C47_1 -1.9(11)
C49_2 O2_1 C48_2 C47_1 90.5(11)
C46_1 O2_1 C48_2 C47_1 32.8(3)
C49_1 O2_1 C48_2 C47_1 -118.7(10)
C46_2 O2_1 C48_2 C47_1 -24.4(5)
Li1 O2_1 C48_2 C47_1 -125.7(10)
O2_2 O2_1 C49_2 C46_1 12.7(10)
C49_1 O2_1 C49_2 C46_1 -114.6(5)
C48_2 O2_1 C49_2 C46_1 -100.2(8)
C46_2 O2_1 C49_2 C46_1 -32.9(7)
Li1 O2_1 C49_2 C46_1 99.7(12)
C46_1 O2_1 C49_2 O2_2 -12.7(10)
C49_1 O2_1 C49_2 O2_2 -127.3(7)
C48_2 O2_1 C49_2 O2_2 -112.9(9)
C46_2 O2_1 C49_2 O2_2 -45.6(6)
Li1 O2_1 C49_2 O2_2 87.0(13)
O2_2 O2_1 C49_2 C48_2 112.9(9)
C46_1 O2_1 C49_2 C48_2 100.2(8)
C49_1 O2_1 C49_2 C48_2 -14.4(7)
C46_2 O2_1 C49_2 C48_2 67.3(9)
Li1 O2_1 C49_2 C48_2 -160.1(8)
O2_2 O2_1 C49_2 C49_1 127.3(7)
C46_1 O2_1 C49_2 C49_1 114.6(5)
C48_2 O2_1 C49_2 C49_1 14.4(7)
C46_2 O2_1 C49_2 C49_1 81.7(5)
Li1 O2_1 C49_2 C49_1 -145.7(11)
O2_2 O2_1 C49_2 Li1 -87.0(13)
C46_1 O2_1 C49_2 Li1 -99.7(12)
C49_1 O2_1 C49_2 Li1 145.7(11)
C48_2 O2_1 C49_2 Li1 160.1(8)
C46_2 O2_1 C49_2 Li1 -132.6(14)
O2_2 C46_1 C49_2 O2_1 -10.2(8)
C47_1 C46_1 C49_2 O2_1 89.0(8)
C46_2 C46_1 C49_2 O2_1 40.3(9)
O2_1 C46_1 C49_2 O2_2 10.2(8)
C47_1 C46_1 C49_2 O2_2 99.2(6)
C46_2 C46_1 C49_2 O2_2 50.5(5)
O2_2 C46_1 C49_2 C48_2 -100.5(10)
O2_1 C46_1 C49_2 C48_2 -90.3(10)
C47_1 C46_1 C49_2 C48_2 -1.3(11)
C46_2 C46_1 C49_2 C48_2 -50.0(11)
O2_2 C46_1 C49_2 C49_1 -66.5(9)
O2_1 C46_1 C49_2 C49_1 -56.3(7)
C47_1 C46_1 C49_2 C49_1 32.7(10)
C46_2 C46_1 C49_2 C49_1 -16.0(10)
O2_2 C46_1 C49_2 Li1 18.0(6)
O2_1 C46_1 C49_2 Li1 28.1(5)
C47_1 C46_1 C49_2 Li1 117.2(4)
C46_2 C46_1 C49_2 Li1 68.4(5)
C46_1 O2_2 C49_2 O2_1 162.8(14)
C46_2 O2_2 C49_2 O2_1 99.2(14)
Li1 O2_2 C49_2 O2_1 -43.7(9)
O2_1 O2_2 C49_2 C46_1 -162.8(14)
C46_2 O2_2 C49_2 C46_1 -63.6(10)
Li1 O2_2 C49_2 C46_1 153.5(9)
O2_1 O2_2 C49_2 C48_2 -72.2(13)
C46_1 O2_2 C49_2 C48_2 90.6(11)
C46_2 O2_2 C49_2 C48_2 27.0(16)
Li1 O2_2 C49_2 C48_2 -115.9(10)
O2_1 O2_2 C49_2 C49_1 -44.2(8)
C46_1 O2_2 C49_2 C49_1 118.5(8)
C46_2 O2_2 C49_2 C49_1 54.9(12)
Li1 O2_2 C49_2 C49_1 -88.0(6)
O2_1 O2_2 C49_2 Li1 43.7(9)
C46_1 O2_2 C49_2 Li1 -153.5(9)
C46_2 O2_2 C49_2 Li1 142.9(14)
C49_1 C48_2 C49_2 O2_1 23.1(11)
C48_1 C48_2 C49_2 O2_1 -73.0(19)
C47_2 C48_2 C49_2 O2_1 -71.4(13)
C47_1 C48_2 C49_2 O2_1 -81.6(9)
C49_1 C48_2 C49_2 C46_1 105.6(11)
C48_1 C48_2 C49_2 C46_1 10(2)
C47_2 C48_2 C49_2 C46_1 11.1(13)
O2_1 C48_2 C49_2 C46_1 82.5(7)
C47_1 C48_2 C49_2 C46_1 0.9(8)
C49_1 C48_2 C49_2 O2_2 57.3(13)
C48_1 C48_2 C49_2 O2_2 -39(2)
C47_2 C48_2 C49_2 O2_2 -37.1(14)
O2_1 C48_2 C49_2 O2_2 34.3(6)
C47_1 C48_2 C49_2 O2_2 -47.4(10)
C48_1 C48_2 C49_2 C49_1 -96.0(17)
C47_2 C48_2 C49_2 C49_1 -94.5(12)
O2_1 C48_2 C49_2 C49_1 -23.1(11)
C47_1 C48_2 C49_2 C49_1 -104.7(9)
C49_1 C48_2 C49_2 Li1 12.4(10)
C48_1 C48_2 C49_2 Li1 -83.6(19)
C47_2 C48_2 C49_2 Li1 -82.1(11)
O2_1 C48_2 C49_2 Li1 -10.7(5)
C47_1 C48_2 C49_2 Li1 -92.3(6)
C48_2 C49_1 C49_2 O2_1 -153.4(12)
C48_1 C49_1 C49_2 O2_1 -118.7(8)
C47_2 C49_1 C49_2 O2_1 -99.6(8)
C48_2 C49_1 C49_2 C46_1 -82.7(12)
O2_1 C49_1 C49_2 C46_1 70.6(6)
C48_1 C49_1 C49_2 C46_1 -48.0(9)
C47_2 C49_1 C49_2 C46_1 -29.0(9)
C48_2 C49_1 C49_2 O2_2 -125.2(11)
O2_1 C49_1 C49_2 O2_2 28.2(5)
C48_1 C49_1 C49_2 O2_2 -90.5(7)
C47_2 C49_1 C49_2 O2_2 -71.5(7)
O2_1 C49_1 C49_2 C48_2 153.4(12)
C48_1 C49_1 C49_2 C48_2 34.7(7)
C47_2 C49_1 C49_2 C48_2 53.8(7)
C48_2 C49_1 C49_2 Li1 -169.1(9)
O2_1 C49_1 C49_2 Li1 -15.7(6)
C48_1 C49_1 C49_2 Li1 -134.4(3)
C47_2 C49_1 C49_2 Li1 -115.3(4)
B1 C1 N1 C9 18.0(3)
C6 C1 N1 C9 -164.49(19)
B1 C1 N1 C2 -155.5(2)
C6 C1 N1 C2 22.0(2)
N1 C1 B1 C21 -177.5(2)
C6 C1 B1 C21 5.7(4)
C9 N1 C2 C5 -176.65(19)
C1 N1 C2 C5 -2.9(2)
C9 N1 C2 C3 -58.7(3)
C1 N1 C2 C3 115.0(2)
C9 N1 C2 C4 62.4(3)
C1 N1 C2 C4 -123.9(2)
N1 C1 C6 C8 -150.01(19)
B1 C1 C6 C8 27.2(3)
N1 C1 C6 C5 -31.0(2)
B1 C1 C6 C5 146.2(2)
N1 C1 C6 C7 86.3(2)
B1 C1 C6 C7 -96.4(3)
N1 C2 C5 C6 -17.8(2)
C3 C2 C5 C6 -138.3(2)
C4 C2 C5 C6 102.8(2)
C8 C6 C5 C2 152.10(19)
C1 C6 C5 C2 30.8(2)
C7 C6 C5 C2 -87.8(2)
C1 N1 C9 C10 95.9(3)
C2 N1 C9 C10 -91.0(3)
C1 N1 C9 C17 -85.7(3)
C2 N1 C9 C17 87.4(3)
C17 C9 C10 C14 -4.5(3)
N1 C9 C10 C14 173.9(2)
C17 C9 C10 C11 173.4(2)
N1 C9 C10 C11 -8.2(3)
C14 C10 C11 C13 -55.5(3)
C9 C10 C11 C13 126.6(2)
C14 C10 C11 C12 66.6(3)
C9 C10 C11 C12 -111.3(3)
C9 C10 C14 C15 1.9(4)
C11 C10 C14 C15 -176.1(2)
C10 C14 C15 C16 1.7(4)
C10 C9 C17 C16 3.8(3)
N1 C9 C17 C16 -174.6(2)
C10 C9 C17 C18 -174.2(2)
N1 C9 C17 C18 7.4(3)
C14 C15 C16 C17 -2.4(4)
C9 C17 C16 C15 -0.3(4)
C18 C17 C16 C15 177.8(2)
C16 C17 C18 C20 -61.4(3)
C9 C17 C18 C20 116.6(2)
C16 C17 C18 C19 60.0(3)
C9 C17 C18 C19 -122.0(2)
C23 N3 C21 N2 0.0(2)
C33 N3 C21 N2 -167.9(2)
C23 N3 C21 B1 174.2(2)
C33 N3 C21 B1 6.3(4)
C22 N2 C21 N3 -0.1(2)
C24 N2 C21 N3 177.09(19)
C22 N2 C21 B1 -174.9(2)
C24 N2 C21 B1 2.3(3)
C1 B1 C21 N3 53.2(4)
C1 B1 C21 N2 -133.7(3)
C21 N2 C22 C23 0.1(3)
C24 N2 C22 C23 -177.2(2)
C21 N2 C22 Li1 175.2(3)
C24 N2 C22 Li1 -2.1(4)
N2 C22 C23 N3 -0.1(3)
Li1 C22 C23 N3 -176.8(2)
C21 N3 C23 C22 0.1(3)
C33 N3 C23 C22 168.5(2)
C21 N2 C24 C25 -100.5(3)
C22 N2 C24 C25 76.6(3)
C21 N2 C24 C31 84.6(3)
C22 N2 C24 C31 -98.3(3)
C31 C24 C25 C27 2.0(3)
N2 C24 C25 C27 -172.8(2)
C31 C24 C25 C26 -179.3(2)
N2 C24 C25 C26 5.9(3)
C24 C25 C27 C28 -1.6(3)
C26 C25 C27 C28 179.7(2)
C25 C27 C28 C30 -0.2(4)
C25 C27 C28 C29 179.4(2)
C27 C28 C30 C31 1.6(4)
C29 C28 C30 C31 -178.0(2)
C25 C24 C31 C30 -0.6(4)
N2 C24 C31 C30 174.1(2)
C25 C24 C31 C32 -179.6(2)
N2 C24 C31 C32 -4.9(4)
C28 C30 C31 C24 -1.2(4)
C28 C30 C31 C32 177.7(2)
C21 N3 C33 C40 -127.5(2)
C23 N3 C33 C40 66.1(3)
C21 N3 C33 C34 58.6(3)
C23 N3 C33 C34 -107.8(3)
C40 C33 C34 C36 7.8(3)
N3 C33 C34 C36 -178.4(2)
C40 C33 C34 C35 -169.5(2)
N3 C33 C34 C35 4.3(3)
C33 C34 C36 C37 -3.1(3)
C35 C34 C36 C37 174.3(2)
C34 C36 C37 C39 -2.3(3)
C34 C36 C37 C38 -179.7(2)
C36 C37 C39 C40 3.3(4)
C38 C37 C39 C40 -179.4(2)
C37 C39 C40 C33 1.3(3)
C37 C39 C40 C41 -177.5(2)
C34 C33 C40 C39 -7.0(3)
N3 C33 C40 C39 179.3(2)
C34 C33 C40 C41 171.7(2)
N3 C33 C40 C41 -2.0(3)
C42_4 O1_3 C42_3 C45_4 162(2)
C45_3 O1_3 C42_3 C45_4 131(2)
Li1 O1_3 C42_3 C45_4 -82(2)
C45_4 O1_3 C42_3 C44_4 -75(2)
C42_4 O1_3 C42_3 C44_4 87.0(16)
C45_3 O1_3 C42_3 C44_4 56.0(12)
Li1 O1_3 C42_3 C44_4 -157.3(11)
C45_4 O1_3 C42_3 C43_3 -102(2)
C42_4 O1_3 C42_3 C43_3 60.0(13)
C45_3 O1_3 C42_3 C43_3 29.0(7)
Li1 O1_3 C42_3 C43_3 175.7(4)
C45_4 O1_3 C42_3 O1_4 111(74)
C42_4 O1_3 C42_3 O1_4 -87(74)
C45_3 O1_3 C42_3 O1_4 -118(74)
Li1 O1_3 C42_3 O1_4 28(74)
C45_4 O1_3 C42_3 C43_4 -133(2)
C42_4 O1_3 C42_3 C43_4 29.3(14)
C45_3 O1_3 C42_3 C43_4 -1.7(11)
Li1 O1_3 C42_3 C43_4 145.0(10)
C45_4 O1_3 C42_3 C42_4 -162(2)
C45_3 O1_3 C42_3 C42_4 -31.0(11)
Li1 O1_3 C42_3 C42_4 115.7(14)
C45_4 C42_3 C43_3 C44_4 26(4)
O1_3 C42_3 C43_3 C44_4 97(4)
O1_4 C42_3 C43_3 C44_4 98(4)
C43_4 C42_3 C43_3 C44_4 163(5)
C42_4 C42_3 C43_3 C44_4 140(4)
C45_4 C42_3 C43_3 C43_4 -138(2)
C44_4 C42_3 C43_3 C43_4 -163(5)
O1_3 C42_3 C43_3 C43_4 -66(2)
O1_4 C42_3 C43_3 C43_4 -65(3)
C42_4 C42_3 C43_3 C43_4 -24(2)
C45_4 C42_3 C43_3 C44_3 -85.4(17)
C44_4 C42_3 C43_3 C44_3 -111(4)
O1_3 C42_3 C43_3 C44_3 -13.6(5)
O1_4 C42_3 C43_3 C44_3 -13(2)
C43_4 C42_3 C43_3 C44_3 52.1(19)
C42_4 C42_3 C43_3 C44_3 28.6(10)
C44_4 C42_3 C43_3 C45_4 -26(4)
O1_3 C42_3 C43_3 C45_4 71.8(16)
O1_4 C42_3 C43_3 C45_4 72(2)
C43_4 C42_3 C43_3 C45_4 138(2)
C42_4 C42_3 C43_3 C45_4 114.0(18)
C44_4 C43_3 C44_3 C43_4 -141(3)
C42_3 C43_3 C44_3 C43_4 -71.6(15)
C45_4 C43_3 C44_3 C43_4 -96.9(17)
C44_4 C43_3 C44_3 C45_3 -75(3)
C43_4 C43_3 C44_3 C45_3 65.5(15)
C42_3 C43_3 C44_3 C45_3 -6.2(5)
C45_4 C43_3 C44_3 C45_3 -31.4(9)
C44_4 C43_3 C44_3 C42_4 -97(3)
C43_4 C43_3 C44_3 C42_4 43.5(15)
C42_3 C43_3 C44_3 C42_4 -28.2(8)
C45_4 C43_3 C44_3 C42_4 -53.4(11)
C43_4 C43_3 C44_3 C44_4 141(3)
C42_3 C43_3 C44_3 C44_4 69(3)
C45_4 C43_3 C44_3 C44_4 44(3)
C45_4 O1_3 C45_3 C42_4 83(2)
C42_3 O1_3 C45_3 C42_4 50.1(13)
Li1 O1_3 C45_3 C42_4 -93.0(15)
C45_4 O1_3 C45_3 O1_4 -159(42)
C42_4 O1_3 C45_3 O1_4 118(41)
C42_3 O1_3 C45_3 O1_4 169(41)
Li1 O1_3 C45_3 O1_4 25(40)
C45_4 O1_3 C45_3 C44_3 0.5(19)
C42_4 O1_3 C45_3 C44_3 -82.4(13)
C42_3 O1_3 C45_3 C44_3 -32.3(7)
Li1 O1_3 C45_3 C44_3 -175.4(5)
C45_4 O1_3 C45_3 C43_4 34(2)
C42_4 O1_3 C45_3 C43_4 -48.6(13)
C42_3 O1_3 C45_3 C43_4 1.5(10)
Li1 O1_3 C45_3 C43_4 -141.6(11)
C43_4 C44_3 C45_3 C42_4 -7.8(14)
C43_3 C44_3 C45_3 C42_4 -42.0(13)
C44_4 C44_3 C45_3 C42_4 -59.4(16)
C43_4 C44_3 C45_3 O1_4 59(3)
C43_3 C44_3 C45_3 O1_4 25(3)
C42_4 C44_3 C45_3 O1_4 67(3)
C44_4 C44_3 C45_3 O1_4 8(4)
C43_4 C44_3 C45_3 O1_3 57.5(10)
C43_3 C44_3 C45_3 O1_3 23.3(5)
C42_4 C44_3 C45_3 O1_3 65.3(14)
C44_4 C44_3 C45_3 O1_3 5.9(11)
C43_3 C44_3 C45_3 C43_4 -34.2(9)
C42_4 C44_3 C45_3 C43_4 7.8(14)
C44_4 C44_3 C45_3 C43_4 -51.6(12)
O1_3 C45_3 O1_4 C42_4 -60(40)
C44_3 C45_3 O1_4 C42_4 -81.2(19)
C43_4 C45_3 O1_4 C42_4 -46.9(13)
C42_4 C45_3 O1_4 C45_4 78(5)
O1_3 C45_3 O1_4 C45_4 18(35)
C44_3 C45_3 O1_4 C45_4 -3(6)
C43_4 C45_3 O1_4 C45_4 31(5)
C42_4 C45_3 O1_4 C42_3 49(3)
O1_3 C45_3 O1_4 C42_3 -10(37)
C44_3 C45_3 O1_4 C42_3 -32(5)
C43_4 C45_3 O1_4 C42_3 3(3)
C42_4 C45_3 O1_4 Li1 -91(6)
O1_3 C45_3 O1_4 Li1 -151(46)
C44_3 C45_3 O1_4 Li1 -172(5)
C43_4 C45_3 O1_4 Li1 -138(6)
C45_4 C42_3 O1_4 C42_4 161(4)
C44_4 C42_3 O1_4 C42_4 86(3)
O1_3 C42_3 O1_4 C42_4 92(75)
C43_3 C42_3 O1_4 C42_4 59(3)
C43_4 C42_3 O1_4 C42_4 28(3)
C45_4 C42_3 O1_4 C45_3 129(5)
C44_4 C42_3 O1_4 C45_3 55(4)
O1_3 C42_3 O1_4 C45_3 60(75)
C43_3 C42_3 O1_4 C45_3 28(4)
C43_4 C42_3 O1_4 C45_3 -3(4)
C42_4 C42_3 O1_4 C45_3 -31.3(16)
C44_4 C42_3 O1_4 C45_4 -75(2)
O1_3 C42_3 O1_4 C45_4 -69(74)
C43_3 C42_3 O1_4 C45_4 -102(2)
C43_4 C42_3 O1_4 C45_4 -132(2)
C42_4 C42_3 O1_4 C45_4 -161(4)
C45_4 C42_3 O1_4 Li1 -82(2)
C44_4 C42_3 O1_4 Li1 -157(2)
O1_3 C42_3 O1_4 Li1 -151(75)
C43_3 C42_3 O1_4 Li1 176.2(16)
C43_4 C42_3 O1_4 Li1 146(2)
C42_4 C42_3 O1_4 Li1 117(5)
O1_4 C45_3 C42_4 O1_3 -4.7(18)
C44_3 C45_3 C42_4 O1_3 107.2(6)
C43_4 C45_3 C42_4 O1_3 100.5(14)
O1_3 C45_3 C42_4 O1_4 4.7(18)
C44_3 C45_3 C42_4 O1_4 111.9(16)
C43_4 C45_3 C42_4 O1_4 105.2(18)
O1_4 C45_3 C42_4 C43_4 -105.2(18)
O1_3 C45_3 C42_4 C43_4 -100.5(14)
C44_3 C45_3 C42_4 C43_4 6.7(13)
O1_4 C45_3 C42_4 C42_3 -42.7(17)
O1_3 C45_3 C42_4 C42_3 -38.0(8)
C44_3 C45_3 C42_4 C42_3 69.2(11)
C43_4 C45_3 C42_4 C42_3 62.4(12)
O1_4 C45_3 C42_4 C44_3 -111.9(16)
O1_3 C45_3 C42_4 C44_3 -107.2(6)
C43_4 C45_3 C42_4 C44_3 -6.7(13)
C45_4 O1_3 C42_4 C45_3 -120.1(18)
C42_3 O1_3 C42_4 C45_3 -131.2(12)
Li1 O1_3 C42_4 C45_3 113.6(12)
C45_4 O1_3 C42_4 O1_4 178(51)
C42_3 O1_3 C42_4 O1_4 167(50)
C45_3 O1_3 C42_4 O1_4 -62(50)
Li1 O1_3 C42_4 O1_4 52(49)
C45_4 O1_3 C42_4 C43_4 -23(3)
C42_3 O1_3 C42_4 C43_4 -34.4(19)
C45_3 O1_3 C42_4 C43_4 97(2)
Li1 O1_3 C42_4 C43_4 -149.6(16)
C45_4 O1_3 C42_4 C42_3 11.1(16)
C45_3 O1_3 C42_4 C42_3 131.2(12)
Li1 O1_3 C42_4 C42_3 -115.2(10)
C45_4 O1_3 C42_4 C44_3 -66(2)
C42_3 O1_3 C42_4 C44_3 -77.5(9)
C45_3 O1_3 C42_4 C44_3 53.7(11)
Li1 O1_3 C42_4 C44_3 167.3(6)
C45_4 O1_4 C42_4 C45_3 -118(5)
C42_3 O1_4 C42_4 C45_3 -129(3)
Li1 O1_4 C42_4 C45_3 121(4)
C45_3 O1_4 C42_4 O1_3 117(50)
C45_4 O1_4 C42_4 O1_3 -2(45)
C42_3 O1_4 C42_4 O1_3 -12(47)
Li1 O1_4 C42_4 O1_3 -123(53)
C45_3 O1_4 C42_4 C43_4 95(2)
C45_4 O1_4 C42_4 C43_4 -24(6)
C42_3 O1_4 C42_4 C43_4 -34(4)
Li1 O1_4 C42_4 C43_4 -144(3)
C45_3 O1_4 C42_4 C42_3 129(3)
C45_4 O1_4 C42_4 C42_3 11(3)
Li1 O1_4 C42_4 C42_3 -110(6)
C45_3 O1_4 C42_4 C44_3 51.8(12)
C45_4 O1_4 C42_4 C44_3 -67(5)
C42_3 O1_4 C42_4 C44_3 -77(3)
Li1 O1_4 C42_4 C44_3 173(4)
C45_4 C42_3 C42_4 C45_3 30(3)
C44_4 C42_3 C42_4 C45_3 -59(2)
O1_3 C42_3 C42_4 C45_3 48.8(14)
C43_3 C42_3 C42_4 C45_3 -75.3(15)
O1_4 C42_3 C42_4 C45_3 50(4)
C43_4 C42_3 C42_4 C45_3 -92(2)
C45_4 C42_3 C42_4 O1_3 -18(2)
C44_4 C42_3 C42_4 O1_3 -107.8(18)
C43_3 C42_3 C42_4 O1_3 -124.1(11)
O1_4 C42_3 C42_4 O1_3 1(5)
C43_4 C42_3 C42_4 O1_3 -141(2)
C45_4 C42_3 C42_4 O1_4 -20(5)
C44_4 C42_3 C42_4 O1_4 -109(4)
O1_3 C42_3 C42_4 O1_4 -1(5)
C43_3 C42_3 C42_4 O1_4 -125(4)
C43_4 C42_3 C42_4 O1_4 -142(5)
C45_4 C42_3 C42_4 C43_4 122(2)
C44_4 C42_3 C42_4 C43_4 33(2)
O1_3 C42_3 C42_4 C43_4 141(2)
C43_3 C42_3 C42_4 C43_4 16.8(15)
O1_4 C42_3 C42_4 C43_4 142(5)
C45_4 C42_3 C42_4 C44_3 83(2)
C44_4 C42_3 C42_4 C44_3 -6.5(17)
O1_3 C42_3 C42_4 C44_3 101.2(14)
C43_3 C42_3 C42_4 C44_3 -22.9(6)
O1_4 C42_3 C42_4 C44_3 103(4)
C43_4 C42_3 C42_4 C44_3 -39.7(14)
C43_4 C44_3 C42_4 C45_3 170.4(18)
C43_3 C44_3 C42_4 C45_3 138.6(12)
C44_4 C44_3 C42_4 C45_3 120.8(15)
C43_4 C44_3 C42_4 O1_3 104.3(16)
C43_3 C44_3 C42_4 O1_3 72.6(11)
C45_3 C44_3 C42_4 O1_3 -66.0(13)
C44_4 C44_3 C42_4 O1_3 54.8(14)
C43_4 C44_3 C42_4 O1_4 109(3)
C43_3 C44_3 C42_4 O1_4 77(3)
C45_3 C44_3 C42_4 O1_4 -61(3)
C44_4 C44_3 C42_4 O1_4 59(3)
C43_3 C44_3 C42_4 C43_4 -31.7(11)
C45_3 C44_3 C42_4 C43_4 -170.4(18)
C44_4 C44_3 C42_4 C43_4 -49.6(13)
C43_4 C44_3 C42_4 C42_3 54.2(13)
C43_3 C44_3 C42_4 C42_3 22.4(6)
C45_3 C44_3 C42_4 C42_3 -116.2(15)
C44_4 C44_3 C42_4 C42_3 4.6(11)
C44_4 C43_3 C43_4 C44_3 86(8)
C42_3 C43_3 C43_4 C44_3 113.0(9)
C45_4 C43_3 C43_4 C44_3 96.2(13)
C44_4 C43_3 C43_4 C42_4 7(9)
C42_3 C43_3 C43_4 C42_4 34(3)
C44_3 C43_3 C43_4 C42_4 -79(3)
C45_4 C43_3 C43_4 C42_4 17(4)
C42_3 C43_3 C43_4 C44_4 27(8)
C44_3 C43_3 C43_4 C44_4 -86(8)
C45_4 C43_3 C43_4 C44_4 10(7)
C44_4 C43_3 C43_4 C42_3 -27(8)
C44_3 C43_3 C43_4 C42_3 -113.0(9)
C45_4 C43_3 C43_4 C42_3 -16.8(11)
C44_4 C43_3 C43_4 C45_3 38(8)
C42_3 C43_3 C43_4 C45_3 65.1(15)
C44_3 C43_3 C43_4 C45_3 -47.9(13)
C45_4 C43_3 C43_4 C45_3 48(2)
C45_3 C44_3 C43_4 C43_3 -117.9(12)
C42_4 C44_3 C43_4 C43_3 -123.2(17)
C44_4 C44_3 C43_4 C43_3 -14.0(12)
C43_3 C44_3 C43_4 C42_4 123.2(17)
C45_3 C44_3 C43_4 C42_4 5.3(10)
C44_4 C44_3 C43_4 C42_4 109.2(14)
C43_3 C44_3 C43_4 C44_4 14.0(12)
C45_3 C44_3 C43_4 C44_4 -103.9(11)
C42_4 C44_3 C43_4 C44_4 -109.2(14)
C43_3 C44_3 C43_4 C42_3 58.7(11)
C45_3 C44_3 C43_4 C42_3 -59.2(11)
C42_4 C44_3 C43_4 C42_3 -64.5(12)
C44_4 C44_3 C43_4 C42_3 44.7(11)
C43_3 C44_3 C43_4 C45_3 117.9(12)
C42_4 C44_3 C43_4 C45_3 -5.3(10)
C44_4 C44_3 C43_4 C45_3 103.9(11)
C45_3 C42_4 C43_4 C43_3 72(4)
O1_3 C42_4 C43_4 C43_3 -2(4)
O1_4 C42_4 C43_4 C43_3 0(6)
C42_3 C42_4 C43_4 C43_3 -32(3)
C44_3 C42_4 C43_4 C43_3 81(3)
C45_3 C42_4 C43_4 C44_3 -8.2(15)
O1_3 C42_4 C43_4 C44_3 -82.5(19)
O1_4 C42_4 C43_4 C44_3 -81(4)
C42_3 C42_4 C43_4 C44_3 -112.8(13)
C45_3 C42_4 C43_4 C44_4 74(3)
O1_3 C42_4 C43_4 C44_4 0(3)
O1_4 C42_4 C43_4 C44_4 2(5)
C42_3 C42_4 C43_4 C44_4 -30(2)
C44_3 C42_4 C43_4 C44_4 82(3)
C45_3 C42_4 C43_4 C42_3 104.6(17)
O1_3 C42_4 C43_4 C42_3 30.3(15)
O1_4 C42_4 C43_4 C42_3 32(4)
C44_3 C42_4 C43_4 C42_3 112.8(13)
O1_3 C42_4 C43_4 C45_3 -74.2(19)
O1_4 C42_4 C43_4 C45_3 -72(4)
C42_3 C42_4 C43_4 C45_3 -104.6(17)
C44_3 C42_4 C43_4 C45_3 8.2(15)
C45_4 C42_3 C43_4 C43_3 57(3)
C44_4 C42_3 C43_4 C43_3 8(2)
O1_3 C42_3 C43_4 C43_3 120.4(16)
O1_4 C42_3 C43_4 C43_3 121(3)
C42_4 C42_3 C43_4 C43_3 149(3)
C45_4 C42_3 C43_4 C44_3 -18(3)
C44_4 C42_3 C43_4 C44_3 -67(2)
O1_3 C42_3 C43_4 C44_3 45.3(14)
C43_3 C42_3 C43_4 C44_3 -75(2)
O1_4 C42_3 C43_4 C44_3 46(3)
C42_4 C42_3 C43_4 C44_3 74.2(18)
C45_4 C42_3 C43_4 C42_4 -92(2)
C44_4 C42_3 C43_4 C42_4 -141(3)
O1_3 C42_3 C43_4 C42_4 -29.0(16)
C43_3 C42_3 C43_4 C42_4 -149(3)
O1_4 C42_3 C43_4 C42_4 -28(3)
C45_4 C42_3 C43_4 C44_4 49(3)
O1_3 C42_3 C43_4 C44_4 112(2)
C43_3 C42_3 C43_4 C44_4 -8(2)
O1_4 C42_3 C43_4 C44_4 113(3)
C42_4 C42_3 C43_4 C44_4 141(3)
C45_4 C42_3 C43_4 C45_3 -62(2)
C44_4 C42_3 C43_4 C45_3 -111(2)
O1_3 C42_3 C43_4 C45_3 1.3(8)
C43_3 C42_3 C43_4 C45_3 -119(2)
O1_4 C42_3 C43_4 C45_3 2(3)
C42_4 C42_3 C43_4 C45_3 30.2(12)
C43_4 C43_3 C44_4 C42_3 30(8)
C44_3 C43_3 C44_4 C42_3 96(2)
C45_4 C43_3 C44_4 C42_3 15(3)
C42_3 C43_3 C44_4 C43_4 -30(8)
C44_3 C43_3 C44_4 C43_4 66(6)
C45_4 C43_3 C44_4 C43_4 -15(11)
C43_4 C43_3 C44_4 C45_4 15(11)
C42_3 C43_3 C44_4 C45_4 -15(3)
C44_3 C43_3 C44_4 C45_4 80(5)
C43_4 C43_3 C44_4 C44_3 -66(6)
C42_3 C43_3 C44_4 C44_3 -96(2)
C45_4 C43_3 C44_4 C44_3 -80(5)
C45_4 C42_3 C44_4 C43_3 -156(4)
O1_3 C42_3 C44_4 C43_3 -92(4)
O1_4 C42_3 C44_4 C43_3 -92(4)
C43_4 C42_3 C44_4 C43_3 -11(3)
C42_4 C42_3 C44_4 C43_3 -41(4)
C45_4 C42_3 C44_4 C43_4 -145(2)
O1_3 C42_3 C44_4 C43_4 -80.9(17)
C43_3 C42_3 C44_4 C43_4 11(3)
O1_4 C42_3 C44_4 C43_4 -80.8(19)
C42_4 C42_3 C44_4 C43_4 -29.7(18)
O1_3 C42_3 C44_4 C45_4 63.7(17)
C43_3 C42_3 C44_4 C45_4 156(4)
O1_4 C42_3 C44_4 C45_4 63.8(17)
C43_4 C42_3 C44_4 C45_4 145(2)
C42_4 C42_3 C44_4 C45_4 115.0(18)
C45_4 C42_3 C44_4 C44_3 -109(2)
O1_3 C42_3 C44_4 C44_3 -44.9(14)
C43_3 C42_3 C44_4 C44_3 47(3)
O1_4 C42_3 C44_4 C44_3 -44.8(18)
C43_4 C42_3 C44_4 C44_3 36.0(12)
C42_4 C42_3 C44_4 C44_3 6.3(16)
C44_3 C43_4 C44_4 C43_3 -93(8)
C42_4 C43_4 C44_4 C43_3 -174(8)
C42_3 C43_4 C44_4 C43_3 148(9)
C45_3 C43_4 C44_4 C43_3 -144(8)
C43_3 C43_4 C44_4 C42_3 -148(9)
C44_3 C43_4 C44_4 C42_3 118.8(16)
C42_4 C43_4 C44_4 C42_3 38(3)
C45_3 C43_4 C44_4 C42_3 67.7(17)
C43_3 C43_4 C44_4 C45_4 -167(9)
C44_3 C43_4 C44_4 C45_4 100(2)
C42_4 C43_4 C44_4 C45_4 19(3)
C42_3 C43_4 C44_4 C45_4 -18.9(14)
C45_3 C43_4 C44_4 C45_4 49(3)
C43_3 C43_4 C44_4 C44_3 93(8)
C42_4 C43_4 C44_4 C44_3 -81(2)
C42_3 C43_4 C44_4 C44_3 -118.8(16)
C45_3 C43_4 C44_4 C44_3 -51.0(10)
C43_4 C44_3 C44_4 C43_3 29(3)
C45_3 C44_3 C44_4 C43_3 108(3)
C42_4 C44_3 C44_4 C43_3 80(3)
C43_4 C44_3 C44_4 C42_3 -56.5(17)
C43_3 C44_3 C44_4 C42_3 -86(3)
C45_3 C44_3 C44_4 C42_3 22.4(17)
C42_4 C44_3 C44_4 C42_3 -6.1(15)
C43_3 C44_3 C44_4 C43_4 -29(3)
C45_3 C44_3 C44_4 C43_4 78.9(13)
C42_4 C44_3 C44_4 C43_4 50.4(12)
C43_4 C44_3 C44_4 C45_4 -89(2)
C43_3 C44_3 C44_4 C45_4 -118(4)
C45_3 C44_3 C44_4 C45_4 -10(2)
C42_4 C44_3 C44_4 C45_4 -39(2)
C44_4 C42_3 C45_4 O1_3 114.6(18)
C43_3 C42_3 C45_4 O1_3 103.9(8)
O1_4 C42_3 C45_4 O1_3 -1(4)
C43_4 C42_3 C45_4 O1_3 74.1(18)
C42_4 C42_3 C45_4 O1_3 15.2(19)
C44_4 C42_3 C45_4 O1_4 116(3)
O1_3 C42_3 C45_4 O1_4 1(4)
C43_3 C42_3 C45_4 O1_4 105(4)
C43_4 C42_3 C45_4 O1_4 75(4)
C42_4 C42_3 C45_4 O1_4 16(4)
O1_3 C42_3 C45_4 C44_4 -114.6(18)
C43_3 C42_3 C45_4 C44_4 -10.8(16)
O1_4 C42_3 C45_4 C44_4 -116(3)
C43_4 C42_3 C45_4 C44_4 -40(2)
C42_4 C42_3 C45_4 C44_4 -99.4(19)
C44_4 C42_3 C45_4 C43_3 10.8(16)
O1_3 C42_3 C45_4 C43_3 -103.9(8)
O1_4 C42_3 C45_4 C43_3 -105(4)
C43_4 C42_3 C45_4 C43_3 -29.7(13)
C42_4 C42_3 C45_4 C43_3 -88.7(15)
C44_4 C42_3 C45_4 Li1 155.1(16)
O1_3 C42_3 C45_4 Li1 40.5(6)
C43_3 C42_3 C45_4 Li1 144.4(5)
O1_4 C42_3 C45_4 Li1 39(4)
C43_4 C42_3 C45_4 Li1 114.6(15)
C42_4 C42_3 C45_4 Li1 55.7(17)
C42_4 O1_3 C45_4 C42_3 -19(3)
C45_3 O1_3 C45_4 C42_3 -64(3)
Li1 O1_3 C45_4 C42_3 112.6(15)
C42_4 O1_3 C45_4 O1_4 -176(92)
C42_3 O1_3 C45_4 O1_4 -157(91)
C45_3 O1_3 C45_4 O1_4 139(92)
Li1 O1_3 C45_4 O1_4 -45(91)
C42_4 O1_3 C45_4 C44_4 37(3)
C42_3 O1_3 C45_4 C44_4 55.7(19)
C45_3 O1_3 C45_4 C44_4 -8(3)
Li1 O1_3 C45_4 C44_4 168.3(18)
C42_4 O1_3 C45_4 C43_3 27(2)
C42_3 O1_3 C45_4 C43_3 45.6(10)
C45_3 O1_3 C45_4 C43_3 -18(2)
Li1 O1_3 C45_4 C43_3 158.2(7)
C42_4 O1_3 C45_4 Li1 -132(2)
C42_3 O1_3 C45_4 Li1 -112.6(15)
C45_3 O1_3 C45_4 Li1 -176.4(19)
C42_4 O1_4 C45_4 C42_3 -19(5)
C45_3 O1_4 C45_4 C42_3 -61(5)
Li1 O1_4 C45_4 C42_3 111(4)
C42_4 O1_4 C45_4 O1_3 3(87)
C45_3 O1_4 C45_4 O1_3 -38(86)
C42_3 O1_4 C45_4 O1_3 22(90)
Li1 O1_4 C45_4 O1_3 133(94)
C42_4 O1_4 C45_4 C44_4 37(6)
C45_3 O1_4 C45_4 C44_4 -5(7)
C42_3 O1_4 C45_4 C44_4 56(3)
Li1 O1_4 C45_4 C44_4 167(3)
C42_4 O1_4 C45_4 C43_3 26(5)
C45_3 O1_4 C45_4 C43_3 -15(6)
C42_3 O1_4 C45_4 C43_3 45.4(15)
Li1 O1_4 C45_4 C43_3 156(3)
C42_4 O1_4 C45_4 Li1 -130(8)
C45_3 O1_4 C45_4 Li1 -171(8)
C42_3 O1_4 C45_4 Li1 -111(4)
C43_3 C44_4 C45_4 C42_3 29(5)
C43_4 C44_4 C45_4 C42_3 34(2)
C44_3 C44_4 C45_4 C42_3 76(2)
C43_3 C44_4 C45_4 O1_3 -38(6)
C42_3 C44_4 C45_4 O1_3 -66.2(16)
C43_4 C44_4 C45_4 O1_3 -32(3)
C44_3 C44_4 C45_4 O1_3 10(3)
C43_3 C44_4 C45_4 O1_4 -39(7)
C42_3 C44_4 C45_4 O1_4 -68(4)
C43_4 C44_4 C45_4 O1_4 -34(4)
C44_3 C44_4 C45_4 O1_4 9(4)
C42_3 C44_4 C45_4 C43_3 -29(5)
C43_4 C44_4 C45_4 C43_3 5(4)
C44_3 C44_4 C45_4 C43_3 48(4)
C43_3 C44_4 C45_4 Li1 -22(8)
C42_3 C44_4 C45_4 Li1 -51(4)
C43_4 C44_4 C45_4 Li1 -17(5)
C44_3 C44_4 C45_4 Li1 26(5)
C53_5 O3_5 C50_5 C51_5 26.0(3)
Li1 O3_5 C50_5 C51_5 -136.8(2)
O3_5 C50_5 C51_5 C52_5 -36.5(3)
C50_5 C51_5 C52_5 C53_5 33.0(3)
C50_5 O3_5 C53_5 C52_5 -4.5(3)
Li1 O3_5 C53_5 C52_5 155.0(3)
C51_5 C52_5 C53_5 O3_5 -18.4(3)
